data_7129186
loop_
_publ_author_name
'Wang, San-Tai'
'Liu, Chen-Hui'
'Zheng, Chan'
'Li, De-Jing'
'Fang, Wei-Hui'
'Zhang, Jian'

_publ_section_title
;
 Heterometallic Al6Zn12 nano-plate with \p-conjugated ligand: synthesis
 and nonlinear absorption properties
;
_journal_name_full 'Chemical Communications'
_journal_paper_doi 10.1039/D1CC05919J
_journal_year 2021
_chemical_formula_moiety '5(C156 H114 Al6 O66 Zn12), 12(C7 H8 O)'
_chemical_formula_sum 'C864 H666 Al30 O342 Zn60'
_chemical_formula_weight 21251.53
_space_group_crystal_system orthorhombic
_space_group_IT_number 70
_space_group_name_Hall '-F 2uv 2vw'
_space_group_name_H-M_alt 'F d d d :2'
_atom_sites_solution_hydrogens mixed
_atom_sites_solution_primary dual
_audit_creation_date 2021-07-08
_audit_creation_method
;
Olex2 1.2
(compiled 2018.05.29 svn.r3508 for OlexSys, GUI svn.r5506)
;
_audit_update_record
;
2021-07-12 deposited with the CCDC.	2021-11-02 downloaded from the CCDC.
;
_cell_angle_alpha 90
_cell_angle_beta 90
_cell_angle_gamma 90
_cell_formula_units_Z 8
_cell_length_a 31.5215(5)
_cell_length_b 60.4942(4)
_cell_length_c 117.8414(10)
_cell_measurement_reflns_used 55396
_cell_measurement_temperature 100.0(7)
_cell_measurement_theta_max 48.7570
_cell_measurement_theta_min 2.2850
_cell_volume 224708(4)
_computing_cell_refinement 'CrysAlisPro 1.171.40.59a (Rigaku OD, 2019)'
_computing_data_collection 'CrysAlisPro 1.171.40.59a (Rigaku OD, 2019)'
_computing_data_reduction 'CrysAlisPro 1.171.40.59a (Rigaku OD, 2019)'
_computing_molecular_graphics 'Olex2 (Dolomanov et al., 2009)'
_computing_publication_material 'Olex2 (Dolomanov et al., 2009)'
_computing_structure_refinement 'ShelXL (Sheldrick, 2015)'
_computing_structure_solution 'ShelXT (Sheldrick, 2015)'
_diffrn_ambient_environment N~2~
_diffrn_ambient_temperature 100.0(7)
_diffrn_detector 'Hybrid Pixel Array Detector'
_diffrn_detector_area_resol_mean 10.0000
_diffrn_detector_type HyPix
_diffrn_measured_fraction_theta_full 0.984
_diffrn_measured_fraction_theta_max 0.984
_diffrn_measurement_details
;
List of Runs (angles in degrees, time in seconds):

  # Type    Start    End  Width  t~exp~   \w     \q     \k     \f   Frames
#--------------------------------------------------------------------------
  1  \w    -18.00  10.00   0.20    3.00    --  -51.40  19.00   0.00  140
  2  \w    -24.00  23.00   0.20    3.00    --  -51.40  19.00  60.00  235
  3  \w    -29.00  18.00   0.20    3.00    --  -51.40  62.00 165.00  235
  4  \w   -124.00 -33.00   0.20    3.00    --  -51.40 -77.00 -94.00  455
  5  \w   -124.00 -99.00   0.20    3.00    --  -51.40-125.00 -90.00  125
  6  \w   -118.00 -93.00   0.20    3.00    --  -51.40-125.00   0.00  125
  7  \w   -113.00 -82.00   0.20    3.00    --  -51.40-125.00-180.00  155
;
_diffrn_measurement_device 'four-circle diffractometer'
_diffrn_measurement_device_type 'ROD, Synergy Custom system, HyPix'
_diffrn_measurement_method '\w scans'
_diffrn_orient_matrix_type 'CrysAlisPro convention (1999,Acta A55,543-557)'
_diffrn_orient_matrix_UB_11 -0.0035526000
_diffrn_orient_matrix_UB_12 -0.0157957000
_diffrn_orient_matrix_UB_13 0.0079048000
_diffrn_orient_matrix_UB_21 0.0304179000
_diffrn_orient_matrix_UB_22 0.0097846000
_diffrn_orient_matrix_UB_23 0.0061365000
_diffrn_orient_matrix_UB_31 -0.0294524000
_diffrn_orient_matrix_UB_32 0.0120323000
_diffrn_orient_matrix_UB_33 0.0053828000
_diffrn_radiation_monochromator mirror
_diffrn_radiation_probe x-ray
_diffrn_radiation_type GaK\a
_diffrn_radiation_wavelength 1.3405
_diffrn_reflns_av_R_equivalents 0.0395
_diffrn_reflns_av_unetI/netI 0.0425
_diffrn_reflns_Laue_measured_fraction_full 0.984
_diffrn_reflns_Laue_measured_fraction_max 0.984
_diffrn_reflns_limit_h_max 35
_diffrn_reflns_limit_h_min -31
_diffrn_reflns_limit_k_max 67
_diffrn_reflns_limit_k_min -63
_diffrn_reflns_limit_l_max 132
_diffrn_reflns_limit_l_min -95
_diffrn_reflns_number 152318
_diffrn_reflns_point_group_measured_fraction_full 0.984
_diffrn_reflns_point_group_measured_fraction_max 0.984
_diffrn_reflns_theta_full 48.899
_diffrn_reflns_theta_max 48.899
_diffrn_reflns_theta_min 2.132
_diffrn_source 'micro-focus metaljet'
_exptl_absorpt_coefficient_mu 1.378
_exptl_absorpt_correction_T_max 1.00000
_exptl_absorpt_correction_T_min 0.82314
_exptl_absorpt_correction_type multi-scan
_exptl_absorpt_process_details
;
CrysAlisPro 1.171.40.59a (Rigaku Oxford Diffraction, 2019)
Empirical absorption correction using spherical harmonics,
 implemented in SCALE3 ABSPACK scaling algorithm.
;
_exptl_crystal_colour 'metallic light yellow'
_exptl_crystal_colour_lustre metallic
_exptl_crystal_colour_modifier light
_exptl_crystal_colour_primary yellow
_exptl_crystal_density_diffrn 1.256
_exptl_crystal_description block
_exptl_crystal_F_000 86208
_exptl_crystal_size_max 0.15
_exptl_crystal_size_mid 0.12
_exptl_crystal_size_min 0.1
_refine_diff_density_max 0.940
_refine_diff_density_min -0.472
_refine_diff_density_rms 0.091
_refine_ls_extinction_method none
_refine_ls_goodness_of_fit_ref 1.031
_refine_ls_hydrogen_treatment constr
_refine_ls_matrix_type full
_refine_ls_number_parameters 2893
_refine_ls_number_reflns 41166
_refine_ls_number_restraints 96
_refine_ls_restrained_S_all 1.042
_refine_ls_R_factor_all 0.0896
_refine_ls_R_factor_gt 0.0671
_refine_ls_shift/su_max 0.002
_refine_ls_shift/su_mean 0.000
_refine_ls_structure_factor_coef Fsqd
_refine_ls_weighting_details 'w=1/[\s^2^(Fo^2^)+(0.1184P)^2^+839.7795P] where P=(Fo^2^+2Fc^2^)/3'
_refine_ls_weighting_scheme calc
_refine_ls_wR_factor_gt 0.1791
_refine_ls_wR_factor_ref 0.1941
_reflns_Friedel_coverage 0.000
_reflns_number_gt 29277
_reflns_number_total 41166
_reflns_threshold_expression 'I > 2\s(I)'
_cod_data_source_file d1cc05919j2.cif
_cod_data_source_block AlOC-57
_cod_original_sg_symbol_H-M 'F d d d'
_cod_database_code 7129186
_shelx_shelxl_version_number 2018/3
_chemical_oxdiff_formula 'C O Al Zn'
_shelx_space_group_comment
;
The symmetry employed for this shelxl refinement is uniquely defined
by the following loop, which should always be used as a source of
symmetry information in preference to the above space-group names.
They are only intended as comments.
;
_shelx_estimated_absorpt_t_max 0.874
_shelx_estimated_absorpt_t_min 0.820
_diffrn_oxdiff_digest_frames
;
013ac1f3296043fb61bf2a9f5f8869b18a014709748
;
_reflns_odcompleteness_completeness 72.02
_reflns_odcompleteness_iscentric 1
_reflns_odcompleteness_theta 56.82
_olex2_refinement_description
;
1. Fixed Uiso
 At 1.2 times of:
  All C(H) groups, H8 of O8, H33 of O33, H34 of O34, H18 of O18, H24 of O24,
  H3 of O3, H51 of O51, H53a of O53, H67 of O67, All C(H,H) groups
 At 1.5 times of:
  All C(H,H,H) groups, H87 of O87, H76 of O76, H86a of O86
2. Uiso/Uaniso restraints and constraints
Uanis(C165) \\sim Ueq, Uanis(C164) \\sim Ueq, Uanis(C166) \\sim Ueq,
Uanis(C163) \\sim Ueq: with sigma of 0.01 and sigma for terminal atoms of 0.02
Uanis(O86) \\sim Ueq, Uanis(C176) \\sim Ueq, Uanis(C159) \\sim Ueq, Uanis(C204)
\\sim Ueq, Uanis(C213) \\sim Ueq, Uanis(C208) \\sim Ueq, Uanis(C212) \\sim Ueq,
Uanis(C211) \\sim Ueq, Uanis(C210) \\sim Ueq, Uanis(C209) \\sim Ueq,
Uanis(C207) \\sim Ueq, Uanis(C213) \\sim Ueq, Uanis(C162) \\sim Ueq: with sigma
of 0.01 and sigma for terminal atoms of 0.02
3.a Riding coordinates:
 O3(H3), O8(H8), O18(H18), O24(H24), O33(H33), O34(H34), O51(H51), O53(H53a),
 O67(H67), C92(H92a,H92b,H92c), C103(H10a,H10b,H10c), C150(H15a,H15b,H15c),
 O86(H86a), C164(H164), C165(H165), C172(H17g,H17h,H17i), C177(H17d,H17e,H17f),
 C179(H17a,H17b,H17c), C183(H18g,H18h,H18i), C184(H18d,H18e,H18f), C185(H18a,
 H18b,H18c), C196(H19a,H19b,H19c), C197(H19d,H19e,H19f), C198(H19g,H19h,H19i),
 C200(H20a,H20b,H20c), C201(H20l,H20m), C204(H20d,H20e,H20f), C205(H20g,H20h,
 H20i), C207(H20j,H20k), O87(H87)
3.b Secondary CH2 refined with riding coordinates:
 C137(H13a,H13b)
3.c Aromatic/amide H refined with riding coordinates:
 C12(H12), C21(H21), C28(H28), C29(H29), C31(H31), C32(H32), C34(H34a),
 C35(H35), C36(H36), C38(H38), C41(H41), C43(H43), C44(H44), C45(H45), C49(H49),
  C50(H50), C52(H52), C53(H53), C55(H55), C59(H59), C60(H60), C63(H63),
 C65(H65), C66(H66), C71(H71), C73(H73), C74(H74), C75(H75), C80(H80), C82(H82),
  C83(H83), C84(H84), C86(H86), C88(H88), C89(H89), C91(H91), C94(H94),
 C96(H96), C99(H99), C105(H105), C106(H106), C107(H107), C108(H108), C112(H112),
  C114(H114), C115(H115), C118(H118), C121(H121), C122(H122), C124(H124),
 C126(H126), C130(H130), C133(H133), C134(H134), C136(H136), C143(H143),
 C145(H145), C146(H146), C147(H147), C148(H148), C149(H149), C151(H151),
 C152(H152), C156(H156), C157(H157), C158(H158), C159(H159), C160(H160),
 C161(H161), C163(H163), C166(H166), C167(H167), C168(H168), C170(H170),
 C171(H171), C173(H173), C175(H175), C176(H176), C178(H178), C180(H180),
 C181(H181), C182(H182), C186(H186), C187(H187), C188(H188), C190(H190),
 C191(H191), C192(H192), C193(H193), C194(H194), C195(H195), C199(H199),
 C202(H202), C203(H203), C206(H206), C208(H208), C209(H209), C210(H210),
 C211(H211), C213(H213), C214(H214), C215(H215), C216(H216)
3.d Fitted hexagon refined as free rotating group:
 C162(C163,C164,C165,C166,C167), C208(C209,C210,C211,C212,C213)
3.e Idealised tetrahedral OH refined as rotating group:
 O76(H76)
;
_olex2_submission_special_instructions 'No special instructions were received'
_oxdiff_exptl_absorpt_empirical_details
;
Empirical correction (ABSPACK) includes:
- Absorption correction using spherical harmonics
- Frame scaling
;
_oxdiff_exptl_absorpt_empirical_full_max 1.557
_oxdiff_exptl_absorpt_empirical_full_min 0.870

loop_
_space_group_symop_operation_xyz
'x, y, z'
'-x+3/4, -y+3/4, z'
'-x+3/4, y, -z+3/4'
'x, -y+3/4, -z+3/4'
'x, y+1/2, z+1/2'
'-x+3/4, -y+5/4, z+1/2'
'-x+3/4, y+1/2, -z+5/4'
'x, -y+5/4, -z+5/4'
'x+1/2, y, z+1/2'
'-x+5/4, -y+3/4, z+1/2'
'-x+5/4, y, -z+5/4'
'x+1/2, -y+3/4, -z+5/4'
'x+1/2, y+1/2, z'
'-x+5/4, -y+5/4, z'
'-x+5/4, y+1/2, -z+3/4'
'x+1/2, -y+5/4, -z+3/4'
'-x, -y, -z'
'x-3/4, y-3/4, -z'
'x-3/4, -y, z-3/4'
'-x, y-3/4, z-3/4'
'-x, -y+1/2, -z+1/2'
'x-3/4, y-1/4, -z+1/2'
'x-3/4, -y+1/2, z-1/4'
'-x, y-1/4, z-1/4'
'-x+1/2, -y, -z+1/2'
'x-1/4, y-3/4, -z+1/2'
'x-1/4, -y, z-1/4'
'-x+1/2, y-3/4, z-1/4'
'-x+1/2, -y+1/2, -z'
'x-1/4, y-1/4, -z'
'x-1/4, -y+1/2, z-3/4'
'-x+1/2, y-1/4, z-3/4'

loop_
_atom_site_label
_atom_site_type_symbol
_atom_site_fract_x
_atom_site_fract_y
_atom_site_fract_z
_atom_site_U_iso_or_equiv
_atom_site_adp_type
_atom_site_occupancy
_atom_site_site_symmetry_order
_atom_site_calc_flag
_atom_site_refinement_flags_posn
_atom_site_refinement_flags_adp
_atom_site_refinement_flags_occupancy
_atom_site_disorder_assembly
_atom_site_disorder_group
Zn13 Zn 0.21764(2) 0.66188(2) 0.13969(2) 0.03693(19) Uani 1 1 d . . . . .
Zn10 Zn 0.23176(3) 0.61621(2) 0.28667(2) 0.0433(2) Uani 1 1 d . . . . .
Zn8 Zn 0.22264(3) 0.64294(2) 0.22554(2) 0.0456(2) Uani 1 1 d . . . . .
Zn14 Zn 0.30434(3) 0.57405(2) 0.12450(2) 0.0426(2) Uani 1 1 d . . . . .
Zn15 Zn 0.22824(3) 0.54224(2) 0.12590(2) 0.0434(2) Uani 1 1 d . . . . .
Zn11 Zn 0.03014(3) 0.60293(2) 0.31034(2) 0.0440(2) Uani 1 1 d . . . . .
Zn9 Zn 0.05931(3) 0.57995(2) 0.24906(2) 0.0441(2) Uani 1 1 d . . . . .
Zn4 Zn 0.57469(3) 0.56840(2) 0.35217(2) 0.0513(2) Uani 1 1 d . . . . .
Zn7 Zn 0.29085(3) 0.66184(2) 0.24157(2) 0.0531(2) Uani 1 1 d . . . . .
Zn12 Zn -0.04273(3) 0.59076(2) 0.29389(2) 0.0511(2) Uani 1 1 d . . . . .
Zn2 Zn 0.53525(3) 0.66415(2) 0.32434(2) 0.0524(2) Uani 1 1 d . . . . .
Zn5 Zn 0.48933(3) 0.55646(2) 0.33703(2) 0.0576(2) Uani 1 1 d . . . . .
Zn3 Zn 0.44921(3) 0.66183(2) 0.34120(2) 0.0553(2) Uani 1 1 d . . . . .
Zn1 Zn 0.49368(3) 0.70727(2) 0.33743(2) 0.0594(2) Uani 1 1 d . . . . .
Zn6 Zn 0.56357(3) 0.52260(2) 0.33724(2) 0.0645(3) Uani 1 1 d . . . . .
Al3 Al 0.17089(7) 0.625000 0.125000 0.0341(5) Uani 1 2 d S T P . .
Al1 Al 0.125000 0.53710(3) 0.125000 0.0393(5) Uani 1 2 d S T P . .
Al5 Al 0.16724(6) 0.63443(2) 0.26807(2) 0.0395(4) Uani 1 1 d . . . . .
Al4 Al 0.125000 0.625000 0.22302(2) 0.0437(6) Uani 1 2 d S T P . .
Al10 Al 0.125000 0.625000 0.31310(2) 0.0419(6) Uani 1 2 d S T P . .
Al2 Al 0.32979(8) 0.625000 0.125000 0.0419(5) Uani 1 2 d S T P . .
Al6 Al 0.31484(6) 0.66506(3) 0.26762(2) 0.0495(4) Uani 1 1 d . . . . .
Al8 Al 0.63442(6) 0.60156(2) 0.33849(2) 0.0460(4) Uani 1 1 d . . . . .
Al7 Al 0.58492(6) 0.72909(3) 0.33734(2) 0.0532(5) Uani 1 1 d . . . . .
Al9 Al 0.45742(6) 0.60767(3) 0.33838(2) 0.0514(5) Uani 1 1 d . . . . .
O1 O 0.18303(11) 0.63235(5) 0.13981(2) 0.0348(8) Uani 1 1 d . . . . .
O2 O 0.20862(11) 0.59871(5) 0.12742(2) 0.0368(8) Uani 1 1 d . . . . .
O3 O 0.125000 0.64399(7) 0.125000 0.0351(11) Uani 1 2 d S T P . .
H3 H 0.125000 0.658212 0.125000 0.042 Uiso 1 2 d RS T P . .
O4 O 0.07404(12) 0.57271(5) 0.14988(3) 0.0399(9) Uani 1 1 d . . . . .
O5 O 0.17316(12) 0.53939(5) 0.13433(2) 0.0403(9) Uani 1 1 d . . . . .
O6 O 0.14662(13) 0.51487(5) 0.11564(3) 0.0420(9) Uani 1 1 d . . . . .
O7 O 0.22044(12) 0.66796(5) 0.29519(3) 0.0436(9) Uani 1 1 d . . . . .
O8 O 0.125000 0.625000 0.27785(3) 0.0407(12) Uani 1 2 d S T P . .
H8 H 0.125000 0.625000 0.285138 0.049 Uiso 1 2 d RS T P . .
O9 O 0.19917(12) 0.64558(5) 0.28147(2) 0.0390(8) Uani 1 1 d . . . . .
O10 O 0.19923(12) 0.60989(5) 0.27158(2) 0.0419(9) Uani 1 1 d . . . . .
O11 O 0.11158(12) 0.56981(5) 0.24107(3) 0.0426(9) Uani 1 1 d . . . . .
O12 O 0.09384(12) 0.59869(5) 0.31206(3) 0.0418(9) Uani 1 1 d . . . . .
O13 O 0.25008(13) 0.62817(5) 0.24088(3) 0.0461(9) Uani 1 1 d . . . . .
O14 O 0.26073(12) 0.64882(5) 0.15066(3) 0.0404(9) Uani 1 1 d . . . . .
O15 O 0.09825(12) 0.55929(5) 0.13386(2) 0.0403(9) Uani 1 1 d . . . . .
O16 O 0.24467(12) 0.57242(5) 0.13616(3) 0.0424(9) Uani 1 1 d . . . . .
O17 O 0.20504(12) 0.63754(5) 0.25458(3) 0.0419(9) Uani 1 1 d . . . . .
O18 O 0.125000 0.625000 0.25831(3) 0.0391(12) Uani 1 2 d S T P . .
H18 H 0.125000 0.625000 0.251001 0.047 Uiso 1 2 d RS T P . .
O19 O 0.20748(13) 0.59009(5) 0.29468(3) 0.0461(9) Uani 1 1 d . . . . .
O20 O 0.15770(12) 0.66370(5) 0.26448(2) 0.0423(9) Uani 1 1 d . . . . .
O21 O 0.15869(14) 0.61282(5) 0.32447(3) 0.0452(9) Uani 1 1 d . . . . .
O22 O 0.21480(14) 0.69833(5) 0.25550(3) 0.0474(10) Uani 1 1 d . . . . .
O23 O 0.18239(13) 0.61711(5) 0.22412(3) 0.0452(9) Uani 1 1 d . . . . .
O24 O 0.25636(12) 0.56282(5) 0.11476(3) 0.0402(8) Uani 1 1 d . . . . .
H24 H 0.263897 0.556376 0.108076 0.048 Uiso 1 1 d R . . . .
O25 O 0.28750(12) 0.63789(5) 0.13440(3) 0.0402(8) Uani 1 1 d . . . . .
O26 O 0.32570(12) 0.59967(5) 0.13399(3) 0.0437(9) Uani 1 1 d . . . . .
O27 O 0.29760(13) 0.68043(6) 0.28077(3) 0.0494(10) Uani 1 1 d . . . . .
O28 O 0.19453(15) 0.66247(6) 0.21378(3) 0.0506(10) Uani 1 1 d . . . . .
O29 O 0.28657(12) 0.60510(6) 0.27955(3) 0.0461(9) Uani 1 1 d . . . . .
O30 O 0.13293(13) 0.64567(5) 0.21141(3) 0.0462(9) Uani 1 1 d . . . . .
O31 O -0.00143(14) 0.58065(6) 0.31934(3) 0.0491(10) Uani 1 1 d . . . . .
O32 O 0.62106(13) 0.59326(6) 0.35309(3) 0.0469(9) Uani 1 1 d . . . . .
O33 O 0.23304(13) 0.66905(5) 0.23602(3) 0.0476(10) Uani 1 1 d . . . . .
H33 H 0.230340 0.682474 0.232601 0.057 Uiso 1 1 d R . . . .
O34 O -0.01189(13) 0.61783(5) 0.29955(3) 0.0463(9) Uani 1 1 d . . . . .
H34 H -0.028539 0.628428 0.302731 0.056 Uiso 1 1 d R . . . .
O35 O 0.37279(13) 0.61272(5) 0.11594(3) 0.0474(9) Uani 1 1 d . . . . .
O36 O 0.11198(13) 0.60372(5) 0.23426(3) 0.0449(9) Uani 1 1 d . . . . .
O37 O 0.35144(13) 0.57780(6) 0.11311(3) 0.0491(10) Uani 1 1 d . . . . .
O38 O 0.22679(14) 0.62228(6) 0.32136(3) 0.0509(10) Uani 1 1 d . . . . .
O39 O 0.26278(13) 0.67414(5) 0.26092(3) 0.0472(9) Uani 1 1 d . . . . .
O40 O 0.16182(12) 0.61413(5) 0.30162(2) 0.0414(9) Uani 1 1 d . . . . .
O41 O 0.32327(13) 0.64823(6) 0.25444(3) 0.0513(10) Uani 1 1 d . . . . .
O42 O 0.28820(13) 0.63974(5) 0.27404(3) 0.0476(9) Uani 1 1 d . . . . .
O43 O 0.32748(13) 0.54777(5) 0.13250(3) 0.0482(9) Uani 1 1 d . . . . .
O44 O 0.65175(13) 0.59632(6) 0.32380(3) 0.0478(9) Uani 1 1 d . . . . .
O45 O 0.27323(15) 0.52435(6) 0.13316(3) 0.0555(10) Uani 1 1 d . . . . .
O46 O 0.27451(16) 0.63693(6) 0.21665(3) 0.0534(10) Uani 1 1 d . . . . .
O47 O 0.59188(13) 0.57721(6) 0.33559(3) 0.0507(10) Uani 1 1 d . . . . .
O48 O 0.21650(14) 0.51936(6) 0.11385(3) 0.0539(10) Uani 1 1 d . . . . .
O49 O 0.36638(14) 0.65669(6) 0.27392(3) 0.0581(11) Uani 1 1 d . . . . .
O50 O 0.69090(13) 0.58786(6) 0.34128(3) 0.0477(9) Uani 1 1 d . . . . .
O51 O 0.58964(12) 0.62114(6) 0.33842(3) 0.0456(9) Uani 1 1 d . . . . .
H51 H 0.562922 0.618265 0.338359 0.055 Uiso 1 1 d R . . . .
O52 O 0.50531(13) 0.59621(6) 0.34674(3) 0.0499(10) Uani 1 1 d . . . . .
O53 O 0.53482(13) 0.54376(6) 0.34730(3) 0.0558(11) Uani 1 1 d . . . . .
H53A H 0.524841 0.537421 0.353794 0.067 Uiso 1 1 d R . . . .
O54 O 0.34280(13) 0.68953(6) 0.26127(3) 0.0552(10) Uani 1 1 d . . . . .
O55 O 0.54635(14) 0.55581(6) 0.32636(3) 0.0596(11) Uani 1 1 d . . . . .
O56 O 0.61693(14) 0.71070(6) 0.34706(3) 0.0549(10) Uani 1 1 d . . . . .
O57 O 0.74631(14) 0.57448(7) 0.35049(3) 0.0549(10) Uani 1 1 d . . . . .
O58 O 0.64269(14) 0.70012(6) 0.36341(3) 0.0518(10) Uani 1 1 d . . . . .
O59 O 0.53523(13) 0.58432(6) 0.36237(3) 0.0518(10) Uani 1 1 d . . . . .
O60 O 0.46768(13) 0.58357(6) 0.32868(3) 0.0546(10) Uani 1 1 d . . . . .
O61 O 0.32259(14) 0.65327(6) 0.22760(3) 0.0577(11) Uani 1 1 d . . . . .
O62 O 0.53735(13) 0.72334(6) 0.34660(3) 0.0561(10) Uani 1 1 d . . . . .
O63 O 0.54815(14) 0.68811(6) 0.31273(3) 0.0563(10) Uani 1 1 d . . . . .
O64 O 0.45630(13) 0.63195(6) 0.34849(3) 0.0503(10) Uani 1 1 d . . . . .
O65 O -0.05484(14) 0.57288(7) 0.30755(3) 0.0608(11) Uani 1 1 d . . . . .
O66 O 0.41885(13) 0.59194(6) 0.34737(3) 0.0569(11) Uani 1 1 d . . . . .
O67 O 0.48092(13) 0.67906(6) 0.32929(3) 0.0541(10) Uani 1 1 d . . . . .
H67 H 0.465815 0.680601 0.322748 0.065 Uiso 1 1 d R . . . .
O68 O 0.41125(14) 0.61656(7) 0.32946(3) 0.0615(11) Uani 1 1 d . . . . .
O69 O 0.51437(14) 0.64085(6) 0.31364(3) 0.0555(10) Uani 1 1 d . . . . .
O70 O 0.56651(14) 0.70453(6) 0.32860(3) 0.0557(10) Uani 1 1 d . . . . .
O71 O 0.49494(13) 0.62524(6) 0.32951(3) 0.0540(10) Uani 1 1 d . . . . .
O72 O 0.44009(15) 0.71516(7) 0.34504(4) 0.0627(11) Uani 1 1 d . . . . .
O73 O 0.32058(16) 0.69120(7) 0.24315(3) 0.0671(13) Uani 1 1 d . . . . .
O74 O 0.44471(15) 0.55774(7) 0.34916(3) 0.0614(11) Uani 1 1 d . . . . .
O75 O 0.41160(15) 0.68256(7) 0.34959(3) 0.0666(12) Uani 1 1 d . . . . .
O76 O 0.27830(15) 0.70663(6) 0.15508(3) 0.0609(11) Uani 1 1 d . . . . .
H76 H 0.286692 0.718757 0.152933 0.091 Uiso 1 1 calc GR . . . .
O77 O 0.63349(14) 0.73010(6) 0.32800(3) 0.0612(11) Uani 1 1 d . . . . .
O78 O 0.35153(16) 0.64772(7) 0.29187(3) 0.0686(12) Uani 1 1 d . . . . .
O79 O 0.60091(16) 0.75376(6) 0.34577(4) 0.0655(12) Uani 1 1 d . . . . .
O80 O 0.40401(15) 0.65276(8) 0.33000(3) 0.0672(12) Uani 1 1 d . . . . .
O81 O 0.49060(15) 0.73094(7) 0.32530(3) 0.0659(12) Uani 1 1 d . . . . .
O82 O 0.55328(16) 0.74782(6) 0.32787(3) 0.0632(12) Uani 1 1 d . . . . .
O83 O 0.46455(16) 0.53063(8) 0.32866(3) 0.0707(13) Uani 1 1 d . . . . .
O84 O 0.5178(2) 0.50646(9) 0.32921(5) 0.0841(16) Uani 1 1 d . . . . .
O85 O 0.67210(18) 0.75182(7) 0.34799(4) 0.0772(14) Uani 1 1 d . . . . .
C1 C 0.21043(18) 0.59379(8) 0.16814(4) 0.0398(13) Uani 1 1 d . . . . .
C2 C 0.21521(18) 0.59444(8) 0.26453(4) 0.0387(13) Uani 1 1 d . . . . .
C3 C 0.20926(17) 0.59812(7) 0.14764(4) 0.0367(12) Uani 1 1 d . . . . .
C4 C 0.22136(17) 0.58929(7) 0.13657(4) 0.0357(12) Uani 1 1 d . . . . .
C5 C 0.21348(19) 0.54999(8) 0.22103(4) 0.0428(14) Uani 1 1 d . . . . .
C6 C 0.18862(17) 0.61897(7) 0.14892(4) 0.0336(12) Uani 1 1 d . . . . .
C7 C 0.23188(18) 0.60049(8) 0.25381(4) 0.0401(13) Uani 1 1 d . . . . .
C8 C 0.17202(19) 0.68257(8) 0.28217(4) 0.0415(13) Uani 1 1 d . . . . .
C9 C 0.1978(3) 0.61138(9) 0.32630(4) 0.0506(16) Uani 1 1 d . . . . .
C10 C 0.09980(18) 0.56112(7) 0.14481(4) 0.0386(13) Uani 1 1 d . . . . .
C11 C 0.22942(19) 0.62305(8) 0.24951(4) 0.0421(13) Uani 1 1 d . . . . .
C12 C 0.17853(17) 0.62639(8) 0.15958(4) 0.0370(12) Uani 1 1 d . . . . .
H12 H 0.164647 0.639874 0.160323 0.044 Uiso 1 1 calc R . . . .
C13 C 0.13328(18) 0.54910(7) 0.15118(4) 0.0378(13) Uani 1 1 d . . . . .
C14 C 0.24021(19) 0.56635(8) 0.21640(4) 0.0435(14) Uani 1 1 d . . . . .
C15 C 0.15361(19) 0.57604(8) 0.30672(4) 0.0409(13) Uani 1 1 d . . . . .
C16 C 0.19853(19) 0.66453(8) 0.28665(4) 0.0411(13) Uani 1 1 d . . . . .
C17 C 0.16925(18) 0.53912(7) 0.14593(4) 0.0378(13) Uani 1 1 d . . . . .
C18 C 0.18835(18) 0.61442(8) 0.16932(4) 0.0384(12) Uani 1 1 d . . . . .
C19 C 0.1756(2) 0.59389(8) 0.30062(4) 0.0412(13) Uani 1 1 d . . . . .
C20 C 0.1596(2) 0.66035(8) 0.20913(4) 0.0456(14) Uani 1 1 d . . . . .
C21 C 0.21852(18) 0.57286(8) 0.26818(4) 0.0401(13) Uani 1 1 d . . . . .
H21 H 0.206358 0.568803 0.275065 0.048 Uiso 1 1 calc R . . . .
C22 C 0.25738(17) 0.56315(8) 0.25093(4) 0.0388(12) Uani 1 1 d . . . . .
C23 C 0.11410(19) 0.57869(8) 0.31236(4) 0.0408(14) Uani 1 1 d . . . . .
C24 C 0.1161(2) 0.54028(8) 0.31832(4) 0.0453(14) Uani 1 1 d . . . . .
C25 C 0.15154(18) 0.68138(7) 0.27131(4) 0.0385(13) Uani 1 1 d . . . . .
C26 C 0.14810(19) 0.72047(8) 0.28453(4) 0.0419(13) Uani 1 1 d . . . . .
C27 C 0.16741(19) 0.57878(8) 0.22853(4) 0.0423(13) Uani 1 1 d . . . . .
C28 C 0.12927(19) 0.54819(7) 0.16282(4) 0.0402(13) Uani 1 1 d . . . . .
H28 H 0.105763 0.554651 0.166253 0.048 Uiso 1 1 calc R . . . .
C29 C 0.19981(19) 0.52933(7) 0.15240(4) 0.0419(13) Uani 1 1 d . . . . .
H29 H 0.223150 0.522835 0.148908 0.050 Uiso 1 1 calc R . . . .
C30 C 0.19635(19) 0.52896(8) 0.16432(4) 0.0450(14) Uani 1 1 d . . . . .
C31 C 0.1479(2) 0.74078(8) 0.29038(4) 0.0490(15) Uani 1 1 d . . . . .
H31 H 0.160737 0.741709 0.297469 0.059 Uiso 1 1 calc R . . . .
C32 C 0.17798(19) 0.55662(8) 0.22726(4) 0.0439(14) Uani 1 1 d . . . . .
H32 H 0.160985 0.545917 0.230638 0.053 Uiso 1 1 calc R . . . .
C33 C 0.1821(2) 0.51120(8) 0.11099(4) 0.0456(14) Uani 1 1 d . . . . .
C34 C 0.09582(19) 0.56140(8) 0.31798(4) 0.0415(13) Uani 1 1 d . . . . .
H34A H 0.069939 0.563397 0.321628 0.050 Uiso 1 1 calc R . . . .
C35 C 0.25260(18) 0.58474(8) 0.24728(4) 0.0393(13) Uani 1 1 d . . . . .
H35 H 0.263564 0.588814 0.240255 0.047 Uiso 1 1 calc R . . . .
C36 C 0.22165(19) 0.58196(9) 0.17811(4) 0.0476(14) Uani 1 1 d . . . . .
H36 H 0.235413 0.568422 0.177457 0.057 Uiso 1 1 calc R . . . .
C37 C 0.32593(18) 0.60024(8) 0.14565(4) 0.0410(13) Uani 1 1 d . . . . .
C38 C 0.10835(19) 0.73844(8) 0.26938(4) 0.0459(14) Uani 1 1 d . . . . .
H38 H 0.094539 0.737882 0.262409 0.055 Uiso 1 1 calc R . . . .
C39 C 0.23994(18) 0.55690(8) 0.26170(4) 0.0392(13) Uani 1 1 d . . . . .
C40 C 0.30821(18) 0.61882(8) 0.15138(4) 0.0402(13) Uani 1 1 d . . . . .
C41 C 0.21935(17) 0.58610(8) 0.15727(4) 0.0378(12) Uani 1 1 d . . . . .
H41 H 0.232529 0.572438 0.156448 0.045 Uiso 1 1 calc R . . . .
C42 C 0.1556(2) 0.53741(8) 0.31280(4) 0.0451(14) Uani 1 1 d . . . . .
C43 C 0.17349(19) 0.55527(8) 0.30701(4) 0.0425(13) Uani 1 1 d . . . . .
H43 H 0.199200 0.553357 0.303268 0.051 Uiso 1 1 calc R . . . .
C44 C 0.1296(2) 0.75882(9) 0.28590(4) 0.0514(15) Uani 1 1 d . . . . .
H44 H 0.130168 0.772062 0.289912 0.062 Uiso 1 1 calc R . . . .
C45 C 0.27981(18) 0.54707(8) 0.24452(4) 0.0450(14) Uani 1 1 d . . . . .
H45 H 0.291144 0.550920 0.237512 0.054 Uiso 1 1 calc R . . . .
C46 C 0.15988(19) 0.53775(8) 0.16961(4) 0.0447(14) Uani 1 1 d . . . . .
C47 C 0.36764(19) 0.58315(9) 0.25431(4) 0.0498(15) Uani 1 1 d . . . . .
C48 C 0.12767(18) 0.71929(7) 0.27370(4) 0.0410(13) Uani 1 1 d . . . . .
C49 C 0.30939(18) 0.61928(8) 0.16307(4) 0.0407(13) Uani 1 1 d . . . . .
H49 H 0.297487 0.631297 0.166820 0.049 Uiso 1 1 calc R . . . .
C50 C 0.24564(19) 0.53478(8) 0.26546(4) 0.0449(14) Uani 1 1 d . . . . .
H50 H 0.234218 0.530351 0.272371 0.054 Uiso 1 1 calc R . . . .
C51 C 0.5754(2) 0.56983(9) 0.32621(5) 0.0518(15) Uani 1 1 d . . . . .
C52 C 0.3425(2) 0.58336(9) 0.15164(4) 0.0496(15) Uani 1 1 d . . . . .
H52 H 0.353160 0.571085 0.147827 0.059 Uiso 1 1 calc R . . . .
C53 C 0.2767(2) 0.55988(9) 0.21015(4) 0.0483(14) Uani 1 1 d . . . . .
H53 H 0.294835 0.570477 0.207113 0.058 Uiso 1 1 calc R . . . .
C54 C 0.28423(18) 0.63629(8) 0.14526(4) 0.0400(13) Uani 1 1 d . . . . .
C55 C 0.26761(19) 0.52007(8) 0.25906(4) 0.0469(14) Uani 1 1 d . . . . .
H55 H 0.271302 0.505702 0.261692 0.056 Uiso 1 1 calc R . . . .
C56 C 0.7101(2) 0.58295(9) 0.35054(4) 0.0479(14) Uani 1 1 d . . . . .
C57 C 0.2441(2) 0.69338(8) 0.26172(5) 0.0465(14) Uani 1 1 d . . . . .
C58 C 0.19401(19) 0.59517(8) 0.22344(4) 0.0409(13) Uani 1 1 d . . . . .
C59 C 0.2244(2) 0.52733(8) 0.21934(4) 0.0487(15) Uani 1 1 d . . . . .
H59 H 0.207104 0.516335 0.222366 0.058 Uiso 1 1 calc R . . . .
C60 C 0.16956(19) 0.70179(8) 0.28841(4) 0.0447(14) Uani 1 1 d . . . . .
H60 H 0.182711 0.702323 0.295465 0.054 Uiso 1 1 calc R . . . .
C61 C 0.2822(2) 0.70156(8) 0.28040(5) 0.0496(15) Uani 1 1 d . . . . .
C62 C 0.32764(19) 0.60253(9) 0.16946(4) 0.0479(14) Uani 1 1 d . . . . .
C63 C 0.1096(2) 0.75804(8) 0.27532(4) 0.0519(15) Uani 1 1 d . . . . .
H63 H 0.097172 0.770689 0.272301 0.062 Uiso 1 1 calc R . . . .
C64 C 0.2581(2) 0.70851(8) 0.27098(4) 0.0486(14) Uani 1 1 d . . . . .
C65 C 0.2290(2) 0.58908(8) 0.21781(4) 0.0469(15) Uani 1 1 d . . . . .
H65 H 0.246535 0.599924 0.214745 0.056 Uiso 1 1 calc R . . . .
C66 C 0.1913(2) 0.61046(9) 0.18967(4) 0.0540(16) Uani 1 1 d . . . . .
H66 H 0.185488 0.615898 0.196886 0.065 Uiso 1 1 calc R . . . .
C67 C 0.3764(2) 0.59354(9) 0.11149(5) 0.0504(15) Uani 1 1 d . . . . .
C68 C 0.32950(19) 0.61292(9) 0.26375(4) 0.0466(14) Uani 1 1 d . . . . .
C69 C 0.3441(2) 0.58402(9) 0.16368(4) 0.0498(15) Uani 1 1 d . . . . .
C70 C 0.6892(2) 0.58724(8) 0.36169(4) 0.0453(14) Uani 1 1 d . . . . .
C71 C 0.34397(19) 0.59148(9) 0.26354(4) 0.0494(14) Uani 1 1 d . . . . .
H71 H 0.338007 0.582231 0.269640 0.059 Uiso 1 1 calc R . . . .
C72 C 0.1289(2) 0.58426(8) 0.23505(4) 0.0452(14) Uani 1 1 d . . . . .
C73 C 0.28496(19) 0.52618(8) 0.24847(4) 0.0462(14) Uani 1 1 d . . . . .
H73 H 0.299938 0.515872 0.244199 0.055 Uiso 1 1 calc R . . . .
C74 C 0.12895(19) 0.69927(8) 0.26747(4) 0.0438(14) Uani 1 1 d . . . . .
H74 H 0.114215 0.698237 0.260655 0.053 Uiso 1 1 calc R . . . .
C75 C 0.1573(2) 0.49935(9) 0.31889(5) 0.0572(17) Uani 1 1 d . . . . .
H75 H 0.170717 0.485645 0.319040 0.069 Uiso 1 1 calc R . . . .
C76 C 0.6471(2) 0.59321(8) 0.36255(4) 0.0472(14) Uani 1 1 d . . . . .
C77 C 0.5916(2) 0.57802(9) 0.31521(4) 0.0483(15) Uani 1 1 d . . . . .
C78 C 0.5086(2) 0.59648(9) 0.35773(4) 0.0479(14) Uani 1 1 d . . . . .
C79 C 0.3385(2) 0.62694(9) 0.25451(4) 0.0488(14) Uani 1 1 d . . . . .
C80 C 0.2291(2) 0.52042(9) 0.17141(5) 0.0548(16) Uani 1 1 d . . . . .
H80 H 0.253642 0.514705 0.168149 0.066 Uiso 1 1 calc R . . . .
C81 C 0.4819(2) 0.61092(9) 0.36461(4) 0.0517(15) Uani 1 1 d . . . . .
C82 C 0.0987(2) 0.52210(9) 0.32423(5) 0.0541(15) Uani 1 1 d . . . . .
H82 H 0.073072 0.523797 0.328056 0.065 Uiso 1 1 calc R . . . .
C83 C 0.2594(2) 0.52165(9) 0.21342(4) 0.0548(17) Uani 1 1 d . . . . .
H83 H 0.266344 0.506814 0.212528 0.066 Uiso 1 1 calc R . . . .
C84 C 0.1792(2) 0.62226(9) 0.18042(4) 0.0507(15) Uani 1 1 d . . . . .
H84 H 0.164771 0.635552 0.181349 0.061 Uiso 1 1 calc R . . . .
C85 C 0.6525(2) 0.59436(8) 0.38297(4) 0.0480(14) Uani 1 1 d . . . . .
C86 C 0.6286(2) 0.59712(8) 0.37297(4) 0.0507(15) Uani 1 1 d . . . . .
H86 H 0.600436 0.601573 0.373399 0.061 Uiso 1 1 calc R . . . .
C87 C 0.3104(2) 0.52992(9) 0.13550(5) 0.0499(15) Uani 1 1 d . . . . .
C88 C 0.2850(2) 0.53781(9) 0.20867(5) 0.0539(16) Uani 1 1 d . . . . .
H88 H 0.308299 0.533579 0.204356 0.065 Uiso 1 1 calc R . . . .
C89 C 0.1755(2) 0.51649(8) 0.31327(4) 0.0525(15) Uani 1 1 d . . . . .
H89 H 0.201509 0.514453 0.309681 0.063 Uiso 1 1 calc R . . . .
C90 C 0.2455(2) 0.53685(9) 0.36367(5) 0.0607(17) Uani 1 1 d . . . . .
C91 C 0.2127(2) 0.59004(9) 0.18850(4) 0.0534(16) Uani 1 1 d . . . . .
H91 H 0.220596 0.582143 0.194932 0.064 Uiso 1 1 calc R . . . .
C92 C 0.1475(2) 0.67679(9) 0.20011(5) 0.0654(19) Uani 1 1 d . . . . .
H92A H 0.146962 0.691282 0.203435 0.098 Uiso 1 1 d R . . . .
H92B H 0.167702 0.676522 0.194005 0.098 Uiso 1 1 d R . . . .
H92C H 0.119842 0.673272 0.197195 0.098 Uiso 1 1 d R . . . .
C93 C 0.6279(2) 0.59166(8) 0.31435(4) 0.0470(14) Uani 1 1 d . . . . .
C94 C 0.6353(2) 0.59785(9) 0.39388(4) 0.0529(15) Uani 1 1 d . . . . .
H94 H 0.607267 0.602574 0.394475 0.064 Uiso 1 1 calc R . . . .
C95 C 0.3009(2) 0.61953(9) 0.27304(4) 0.0480(15) Uani 1 1 d . . . . .
C96 C 0.1562(2) 0.53722(9) 0.18161(4) 0.0558(17) Uani 1 1 d . . . . .
H96 H 0.131837 0.542689 0.185073 0.067 Uiso 1 1 calc R . . . .
C97 C 0.3931(2) 0.63432(11) 0.32656(5) 0.0553(16) Uani 1 1 d . . . . .
C98 C 0.6362(3) 0.75903(11) 0.35052(6) 0.071(2) Uani 1 1 d . . . . .
C99 C 0.3822(2) 0.56081(10) 0.25384(5) 0.0605(17) Uani 1 1 d . . . . .
H99 H 0.376900 0.551466 0.259945 0.073 Uiso 1 1 calc R . . . .
C100 C 0.6138(2) 0.70947(8) 0.35799(5) 0.0477(15) Uani 1 1 d . . . . .
C101 C 0.4578(2) 0.62858(9) 0.35992(4) 0.0513(15) Uani 1 1 d . . . . .
C102 C 0.6951(2) 0.58819(9) 0.38224(4) 0.0510(15) Uani 1 1 d . . . . .
C103 C 0.1808(2) 0.49606(9) 0.10086(5) 0.0605(17) Uani 1 1 d . . . . .
H10A H 0.169728 0.481961 0.103164 0.091 Uiso 1 1 d R . . . .
H10B H 0.162758 0.502291 0.095124 0.091 Uiso 1 1 d R . . . .
H10C H 0.208868 0.494171 0.097854 0.091 Uiso 1 1 d R . . . .
C104 C 0.49801(19) 0.62464(9) 0.31863(4) 0.0497(14) Uani 1 1 d . . . . .
C105 C 0.3611(2) 0.61940(10) 0.24560(5) 0.0589(17) Uani 1 1 d . . . . .
H105 H 0.367209 0.628930 0.239635 0.071 Uiso 1 1 calc R . . . .
C106 C 0.4367(2) 0.64264(10) 0.36704(4) 0.0543(15) Uani 1 1 d . . . . .
H106 H 0.421688 0.654532 0.364054 0.065 Uiso 1 1 calc R . . . .
C107 C 0.6418(2) 0.59879(9) 0.30399(4) 0.0530(15) Uani 1 1 d . . . . .
H107 H 0.664706 0.608439 0.303531 0.064 Uiso 1 1 calc R . . . .
C108 C 0.2058(3) 0.54530(10) 0.36239(5) 0.0664(19) Uani 1 1 d . . . . .
H108 H 0.191876 0.550522 0.368804 0.080 Uiso 1 1 calc R . . . .
C109 C 0.3115(2) 0.64282(9) 0.21900(5) 0.0541(16) Uani 1 1 d . . . . .
C110 C 0.48355(19) 0.60537(9) 0.31206(4) 0.0489(14) Uani 1 1 d . . . . .
C111 C -0.0347(2) 0.57110(10) 0.31695(5) 0.0563(16) Uani 1 1 d . . . . .
C112 C 0.4816(2) 0.60737(10) 0.37604(5) 0.0559(15) Uani 1 1 d . . . . .
H112 H 0.497126 0.595554 0.378933 0.067 Uiso 1 1 calc R . . . .
C113 C 0.4374(2) 0.63918(11) 0.37913(5) 0.0572(16) Uani 1 1 d . . . . .
C114 C 0.3475(2) 0.58629(10) 0.18737(5) 0.0641(18) Uani 1 1 d . . . . .
H114 H 0.348284 0.586863 0.195256 0.077 Uiso 1 1 calc R . . . .
C115 C 0.2249(2) 0.52055(10) 0.18288(5) 0.0641(19) Uani 1 1 d . . . . .
H115 H 0.246803 0.515117 0.187380 0.077 Uiso 1 1 calc R . . . .
C116 C 0.4178(2) 0.57264(11) 0.35142(5) 0.0609(17) Uani 1 1 d . . . . .
C117 C 0.5859(2) 0.57768(10) 0.29469(5) 0.0569(16) Uani 1 1 d . . . . .
C118 C 0.6579(2) 0.59457(9) 0.40352(4) 0.0537(16) Uani 1 1 d . . . . .
H118 H 0.645068 0.596494 0.410563 0.064 Uiso 1 1 calc R . . . .
C119 C 0.5391(2) 0.72438(9) 0.35821(5) 0.0565(16) Uani 1 1 d . . . . .
C120 C 0.2511(2) 0.74512(10) 0.27934(5) 0.0618(17) Uani 1 1 d . . . . .
C121 C 0.3299(2) 0.60306(9) 0.18151(4) 0.0546(16) Uani 1 1 d . . . . .
H121 H 0.319044 0.615179 0.185404 0.066 Uiso 1 1 calc R . . . .
C122 C 0.1185(2) 0.50225(9) 0.32444(5) 0.0602(18) Uani 1 1 d . . . . .
H122 H 0.106294 0.490470 0.328309 0.072 Uiso 1 1 calc R . . . .
C123 C 0.5981(2) 0.71733(9) 0.31117(5) 0.0564(16) Uani 1 1 d . . . . .
C124 C 0.2430(2) 0.73008(9) 0.27061(5) 0.0555(16) Uani 1 1 d . . . . .
H124 H 0.227106 0.734624 0.264384 0.067 Uiso 1 1 calc R . . . .
C125 C 0.4133(2) 0.70343(11) 0.34997(5) 0.0644(18) Uani 1 1 d . . . . .
C126 C 0.7186(2) 0.58519(11) 0.39227(5) 0.0610(17) Uani 1 1 d . . . . .
H126 H 0.746989 0.581040 0.391793 0.073 Uiso 1 1 calc R . . . .
C127 C 0.3426(2) 0.69783(10) 0.25123(6) 0.0665(19) Uani 1 1 d . . . . .
C128 C 0.5772(2) 0.71830(9) 0.36401(5) 0.0491(14) Uani 1 1 d . . . . .
C129 C 0.5687(2) 0.70261(9) 0.31760(5) 0.0537(15) Uani 1 1 d . . . . .
C130 C 0.3618(2) 0.56652(10) 0.17016(5) 0.069(2) Uani 1 1 d . . . . .
H130 H 0.371565 0.553912 0.166484 0.083 Uiso 1 1 calc R . . . .
C131 C 0.4561(2) 0.57013(11) 0.29844(5) 0.0695(19) Uani 1 1 d . . . . .
C132 C 0.3757(2) 0.59710(10) 0.24514(5) 0.0584(16) Uani 1 1 d . . . . .
C133 C 0.7134(2) 0.58481(9) 0.37145(5) 0.0553(16) Uani 1 1 d . . . . .
H133 H 0.741901 0.580929 0.370878 0.066 Uiso 1 1 calc R . . . .
C134 C 0.5713(2) 0.57148(10) 0.30555(5) 0.0593(17) Uani 1 1 d . . . . .
H134 H 0.547140 0.562690 0.306144 0.071 Uiso 1 1 calc R . . . .
C135 C 0.4687(2) 0.58557(10) 0.31712(4) 0.0544(16) Uani 1 1 d . . . . .
C136 C 0.3647(2) 0.56789(10) 0.18168(5) 0.0698(19) Uani 1 1 d . . . . .
H136 H 0.378021 0.556718 0.185765 0.084 Uiso 1 1 calc R . . . .
C137 C 0.2654(2) 0.53553(10) 0.37503(5) 0.0648(17) Uani 1 1 d . . . . .
H13A H 0.292691 0.528253 0.374333 0.078 Uiso 1 1 calc R . . . .
H13B H 0.270427 0.550404 0.377800 0.078 Uiso 1 1 calc R . . . .
C138 C 0.6213(2) 0.59148(10) 0.29393(4) 0.0582(16) Uani 1 1 d . . . . .
C139 C 0.5172(3) 0.74633(10) 0.32349(5) 0.0641(18) Uani 1 1 d . . . . .
C140 C 0.4823(3) 0.51214(13) 0.32632(6) 0.078(2) Uani 1 1 d . . . . .
C141 C 0.4712(2) 0.58964(10) 0.29334(5) 0.0565(16) Uani 1 1 d . . . . .
C142 C 0.4592(2) 0.62075(11) 0.38356(5) 0.0640(17) Uani 1 1 d . . . . .
C143 C 0.2903(2) 0.71568(9) 0.28924(5) 0.0560(16) Uani 1 1 d . . . . .
H143 H 0.306410 0.710994 0.295406 0.067 Uiso 1 1 calc R . . . .
C144 C 0.3768(2) 0.64952(11) 0.28360(5) 0.0640(18) Uani 1 1 d . . . . .
C145 C 0.1880(2) 0.52879(10) 0.18806(5) 0.0644(19) Uani 1 1 d . . . . .
H145 H 0.185295 0.528459 0.195921 0.077 Uiso 1 1 calc R . . . .
C146 C 0.4031(2) 0.55307(11) 0.24491(5) 0.0693(19) Uani 1 1 d . . . . .
H146 H 0.411236 0.538300 0.244644 0.083 Uiso 1 1 calc R . . . .
C147 C 0.7002(2) 0.58834(11) 0.40288(5) 0.0630(18) Uani 1 1 d . . . . .
H147 H 0.716083 0.586292 0.409450 0.076 Uiso 1 1 calc R . . . .
C148 C 0.4549(2) 0.56865(11) 0.31049(5) 0.069(2) Uani 1 1 d . . . . .
H148 H 0.444486 0.555879 0.313884 0.083 Uiso 1 1 calc R . . . .
C149 C 0.4853(2) 0.60706(10) 0.30041(5) 0.0578(16) Uani 1 1 d . . . . .
H149 H 0.495929 0.619892 0.297129 0.069 Uiso 1 1 calc R . . . .
C150 C 0.2114(2) 0.59461(12) 0.33502(6) 0.082(2) Uani 1 1 d . . . . .
H15A H 0.198718 0.597737 0.342259 0.123 Uiso 1 1 d R . . . .
H15B H 0.202778 0.580197 0.332519 0.123 Uiso 1 1 d R . . . .
H15C H 0.241738 0.595047 0.335729 0.123 Uiso 1 1 d R . . . .
C151 C 0.5958(2) 0.71633(10) 0.29941(5) 0.0623(17) Uani 1 1 d . . . . .
H151 H 0.573747 0.708547 0.296027 0.075 Uiso 1 1 calc R . . . .
C152 C 0.1851(3) 0.54657(10) 0.35210(6) 0.083(2) Uani 1 1 d . . . . .
H152 H 0.157945 0.552432 0.351581 0.100 Uiso 1 1 calc R . . . .
O86 O 0.2484(3) 0.70690(11) 0.22481(7) 0.148(3) Uani 1 1 d . U . . .
H86A H 0.268794 0.715195 0.225462 0.222 Uiso 1 1 d R . . . .
C153 C 0.6305(2) 0.72933(10) 0.31648(5) 0.0626(18) Uani 1 1 d . . . . .
C154 C 0.5431(2) 0.72631(11) 0.38209(5) 0.0674(18) Uani 1 1 d . . . . .
C155 C 0.2738(2) 0.73766(10) 0.28887(5) 0.0639(18) Uani 1 1 d . . . . .
C156 C 0.5780(2) 0.71927(9) 0.37570(5) 0.0588(16) Uani 1 1 d . . . . .
H156 H 0.602581 0.715082 0.379472 0.071 Uiso 1 1 calc R . . . .
C157 C 0.5046(2) 0.73127(11) 0.36417(5) 0.0663(18) Uani 1 1 d . . . . .
H157 H 0.479967 0.735301 0.360337 0.080 Uiso 1 1 calc R . . . .
C158 C 0.5659(2) 0.56988(12) 0.28456(5) 0.073(2) Uani 1 1 d . . . . .
H158 H 0.542685 0.560439 0.284975 0.088 Uiso 1 1 calc R . . . .
C159 C 0.2062(3) 0.53881(12) 0.34253(6) 0.079(2) Uani 1 1 d . U . . .
H159 H 0.192465 0.538642 0.335553 0.095 Uiso 1 1 calc R . . . .
C160 C 0.4583(2) 0.57401(12) 0.27471(5) 0.074(2) Uani 1 1 d . . . . .
H160 H 0.458936 0.575116 0.266843 0.089 Uiso 1 1 calc R . . . .
C161 C 0.4719(2) 0.59125(11) 0.28124(5) 0.0680(19) Uani 1 1 d . . . . .
H161 H 0.481682 0.604108 0.277797 0.082 Uiso 1 1 calc R . . . .
C162 C 0.18781(17) 0.73028(8) 0.22196(5) 0.078(2) Uani 1 1 d . U . . .
C163 C 0.1579(2) 0.74191(10) 0.21566(4) 0.112(3) Uani 1 1 d G U . . .
H163 H 0.158826 0.741524 0.207779 0.134 Uiso 1 1 calc R . . . .
C164 C 0.12675(18) 0.75413(9) 0.22116(8) 0.127(4) Uani 1 1 d G U . . .
H164 H 0.106096 0.762519 0.216919 0.152 Uiso 1 1 d R . . . .
C165 C 0.12543(18) 0.75472(9) 0.23294(8) 0.130(4) Uani 1 1 d G U . . .
H165 H 0.108092 0.762307 0.236279 0.156 Uiso 1 1 d R . . . .
C166 C 0.1553(2) 0.74308(10) 0.23924(5) 0.124(3) Uani 1 1 d G U . . .
H166 H 0.154419 0.743474 0.247123 0.149 Uiso 1 1 calc R . . . .
C167 C 0.18649(19) 0.73086(8) 0.23374(5) 0.091(3) Uani 1 1 d G . . . .
H167 H 0.206480 0.723078 0.237956 0.109 Uiso 1 1 calc R . . . .
C168 C 0.4175(2) 0.65391(12) 0.38666(5) 0.0678(18) Uani 1 1 d . . . . .
H168 H 0.403573 0.666359 0.383920 0.081 Uiso 1 1 calc R . . . .
C169 C 0.6259(3) 0.72679(13) 0.29253(5) 0.080(2) Uani 1 1 d . . . . .
C170 C 0.2369(3) 0.76744(10) 0.27903(6) 0.079(2) Uani 1 1 d . . . . .
H170 H 0.221695 0.772429 0.272763 0.095 Uiso 1 1 calc R . . . .
C171 C 0.3995(3) 0.58866(12) 0.23590(6) 0.078(2) Uani 1 1 d . . . . .
H171 H 0.406030 0.597802 0.229801 0.094 Uiso 1 1 calc R . . . .
C172 C 0.3363(2) 0.51398(11) 0.14215(7) 0.085(2) Uani 1 1 d . . . . .
H17G H 0.360216 0.509601 0.137623 0.128 Uiso 1 1 d R . . . .
H17H H 0.346186 0.520871 0.149003 0.128 Uiso 1 1 d R . . . .
H17I H 0.319716 0.501181 0.144023 0.128 Uiso 1 1 d R . . . .
C173 C 0.4127(3) 0.56722(12) 0.23589(6) 0.081(2) Uani 1 1 d . . . . .
H173 H 0.428481 0.561919 0.229793 0.097 Uiso 1 1 calc R . . . .
C174 C 0.5059(3) 0.73235(12) 0.37636(6) 0.074(2) Uani 1 1 d . . . . .
C175 C 0.6363(3) 0.59787(11) 0.28299(4) 0.073(2) Uani 1 1 d . . . . .
H175 H 0.659864 0.607072 0.282374 0.087 Uiso 1 1 calc R . . . .
C176 C 0.2455(3) 0.53170(12) 0.34332(6) 0.085(2) Uani 1 1 d . U . . .
H176 H 0.259926 0.527796 0.336727 0.103 Uiso 1 1 calc R . . . .
C177 C 0.3589(3) 0.63249(14) 0.31834(6) 0.090(3) Uani 1 1 d . . . . .
H17D H 0.369592 0.626003 0.311484 0.136 Uiso 1 1 d R . . . .
H17E H 0.336832 0.623293 0.321414 0.136 Uiso 1 1 d R . . . .
H17F H 0.347552 0.646883 0.316704 0.136 Uiso 1 1 d R . . . .
C178 C 0.2664(3) 0.52983(10) 0.35374(7) 0.088(2) Uani 1 1 d . . . . .
H178 H 0.293703 0.524035 0.354112 0.105 Uiso 1 1 calc R . . . .
C179 C 0.3455(2) 0.63683(13) 0.21061(6) 0.081(2) Uani 1 1 d . . . . .
H17A H 0.347005 0.621072 0.209746 0.122 Uiso 1 1 d R . . . .
H17B H 0.339145 0.643492 0.203416 0.122 Uiso 1 1 d R . . . .
H17C H 0.372205 0.642292 0.213326 0.122 Uiso 1 1 d R . . . .
C180 C 0.4401(3) 0.63157(14) 0.40232(6) 0.087(2) Uani 1 1 d . . . . .
H180 H 0.441447 0.629256 0.410116 0.105 Uiso 1 1 calc R . . . .
C181 C 0.4588(2) 0.61709(13) 0.39531(5) 0.075(2) Uani 1 1 d . . . . .
H181 H 0.471735 0.604524 0.398262 0.090 Uiso 1 1 calc R . . . .
C182 C 0.4189(2) 0.64970(14) 0.39823(5) 0.082(2) Uani 1 1 d . . . . .
H182 H 0.405368 0.659248 0.403252 0.098 Uiso 1 1 calc R . . . .
C183 C 0.4124(2) 0.59029(11) 0.10370(6) 0.074(2) Uani 1 1 d . . . . .
H18G H 0.410489 0.600609 0.097527 0.111 Uiso 1 1 d R . . . .
H18H H 0.438249 0.592819 0.107817 0.111 Uiso 1 1 d R . . . .
H18I H 0.412309 0.575499 0.100767 0.111 Uiso 1 1 d R . . . .
C184 C 0.3813(3) 0.56750(12) 0.35895(6) 0.083(2) Uani 1 1 d . . . . .
H18D H 0.382104 0.577403 0.365316 0.124 Uiso 1 1 d R . . . .
H18E H 0.355354 0.569623 0.354826 0.124 Uiso 1 1 d R . . . .
H18F H 0.382854 0.552523 0.361596 0.124 Uiso 1 1 d R . . . .
C185 C -0.0553(3) 0.55631(12) 0.32567(5) 0.083(2) Uani 1 1 d . . . . .
H18A H -0.036010 0.544729 0.327779 0.124 Uiso 1 1 d R . . . .
H18B H -0.062200 0.564999 0.332229 0.124 Uiso 1 1 d R . . . .
H18C H -0.080780 0.549919 0.322619 0.124 Uiso 1 1 d R . . . .
C186 C 0.5814(3) 0.57649(13) 0.27419(5) 0.082(2) Uani 1 1 d . . . . .
H186 H 0.568516 0.571525 0.267570 0.098 Uiso 1 1 calc R . . . .
C187 C 0.5431(3) 0.72690(13) 0.39415(6) 0.082(2) Uani 1 1 d . . . . .
H187 H 0.567325 0.722465 0.398056 0.098 Uiso 1 1 calc R . . . .
C188 C 0.4417(3) 0.55270(12) 0.29138(6) 0.086(2) Uani 1 1 d . . . . .
H188 H 0.430975 0.539849 0.294629 0.103 Uiso 1 1 calc R . . . .
C189 C 0.6594(3) 0.73737(15) 0.29777(6) 0.094(3) Uani 1 1 d . . . . .
C190 C 0.6232(3) 0.72569(14) 0.28047(6) 0.098(3) Uani 1 1 d . . . . .
H190 H 0.599918 0.719136 0.276976 0.118 Uiso 1 1 calc R . . . .
C191 C 0.4435(3) 0.55466(12) 0.27987(5) 0.088(3) Uani 1 1 d . . . . .
H191 H 0.434681 0.542915 0.275357 0.105 Uiso 1 1 calc R . . . .
C192 C 0.6608(3) 0.73925(13) 0.30999(6) 0.089(3) Uani 1 1 d . . . . .
H192 H 0.682476 0.747243 0.313436 0.106 Uiso 1 1 calc R . . . .
C193 C 0.2449(3) 0.78152(12) 0.28765(7) 0.102(3) Uani 1 1 d . . . . .
H193 H 0.235384 0.796055 0.287343 0.123 Uiso 1 1 calc R . . . .
C194 C 0.2820(3) 0.75309(12) 0.29792(6) 0.092(3) Uani 1 1 d . . . . .
H194 H 0.296980 0.748582 0.304310 0.110 Uiso 1 1 calc R . . . .
C195 C 0.6165(3) 0.59060(13) 0.27352(5) 0.081(2) Uani 1 1 d . . . . .
H195 H 0.626329 0.595065 0.266438 0.097 Uiso 1 1 calc R . . . .
C196 C 0.4206(3) 0.64228(17) 0.28501(6) 0.107(3) Uani 1 1 d . . . . .
H19A H 0.426343 0.630513 0.279772 0.160 Uiso 1 1 d R . . . .
H19B H 0.439343 0.654443 0.283502 0.160 Uiso 1 1 d R . . . .
H19C H 0.425063 0.637113 0.292632 0.160 Uiso 1 1 d R . . . .
C197 C 0.5049(3) 0.76349(12) 0.31490(7) 0.094(3) Uani 1 1 d . . . . .
H19D H 0.484405 0.757525 0.309696 0.141 Uiso 1 1 d R . . . .
H19E H 0.529785 0.767935 0.310756 0.141 Uiso 1 1 d R . . . .
H19F H 0.493065 0.776034 0.318726 0.141 Uiso 1 1 d R . . . .
C198 C 0.6310(3) 0.77595(12) 0.35979(7) 0.110(3) Uani 1 1 d . . . . .
H19G H 0.638854 0.790281 0.356984 0.165 Uiso 1 1 d R . . . .
H19H H 0.648964 0.772101 0.366074 0.165 Uiso 1 1 d R . . . .
H19I H 0.601994 0.776221 0.362244 0.165 Uiso 1 1 d R . . . .
C199 C 0.4707(3) 0.73971(14) 0.38263(6) 0.086(2) Uani 1 1 d . . . . .
H199 H 0.446125 0.744313 0.378948 0.104 Uiso 1 1 calc R . . . .
C200 C 0.3704(3) 0.71763(14) 0.24957(6) 0.112(3) Uani 1 1 d . . . . .
H20A H 0.362645 0.729324 0.254691 0.168 Uiso 1 1 d R . . . .
H20B H 0.399055 0.713134 0.251061 0.168 Uiso 1 1 d R . . . .
H20C H 0.368135 0.722794 0.241901 0.168 Uiso 1 1 d R . . . .
C201 C 0.2211(3) 0.71549(19) 0.21638(7) 0.113(4) Uani 1 1 d . . . . .
H20L H 0.236947 0.724401 0.211008 0.136 Uiso 1 1 d R . . . .
H20M H 0.207247 0.703461 0.212398 0.136 Uiso 1 1 d R . . . .
C202 C 0.2679(3) 0.77390(12) 0.29713(8) 0.107(3) Uani 1 1 d . . . . .
H202 H 0.273542 0.783670 0.303034 0.128 Uiso 1 1 calc R . . . .
C203 C 0.5096(3) 0.73361(18) 0.39997(7) 0.108(3) Uani 1 1 d . . . . .
H203 H 0.510466 0.734039 0.407854 0.130 Uiso 1 1 calc R . . . .
C204 C 0.4562(3) 0.49690(16) 0.31903(8) 0.122(4) Uani 1 1 d . U . . .
H20D H 0.430503 0.493515 0.323051 0.183 Uiso 1 1 d R . . . .
H20E H 0.449373 0.503915 0.311951 0.183 Uiso 1 1 d R . . . .
H20F H 0.471573 0.483475 0.317601 0.183 Uiso 1 1 d R . . . .
C205 C 0.3807(3) 0.71430(13) 0.35697(8) 0.109(3) Uani 1 1 d . . . . .
H20G H 0.393305 0.722914 0.362918 0.163 Uiso 1 1 d R . . . .
H20H H 0.364195 0.723774 0.352138 0.163 Uiso 1 1 d R . . . .
H20I H 0.362675 0.703184 0.360218 0.163 Uiso 1 1 d R . . . .
C206 C 0.4730(3) 0.74000(18) 0.39428(7) 0.114(3) Uani 1 1 d . . . . .
H206 H 0.449562 0.744588 0.398445 0.136 Uiso 1 1 calc R . . . .
C207 C 0.3091(3) 0.69658(15) 0.16108(7) 0.106(3) Uani 1 1 d . U . . .
H20J H 0.316864 0.682764 0.157459 0.127 Uiso 1 1 d R . . . .
H20K H 0.333744 0.706154 0.161479 0.127 Uiso 1 1 d R . . . .
C208 C 0.3030(2) 0.69813(12) 0.19347(4) 0.133(4) Uani 1 1 d . U . . .
H208 H 0.316581 0.705777 0.199274 0.160 Uiso 1 1 calc R . . . .
C209 C 0.2747(2) 0.68124(11) 0.19604(4) 0.112(3) Uani 1 1 d G U . . .
H209 H 0.269329 0.677589 0.203570 0.134 Uiso 1 1 calc R . . . .
C210 C 0.25447(19) 0.66980(9) 0.18736(5) 0.107(3) Uani 1 1 d G U . . .
H210 H 0.235531 0.658504 0.189083 0.129 Uiso 1 1 calc R . . . .
C211 C 0.2625(2) 0.67526(9) 0.17611(5) 0.102(3) Uani 1 1 d G U . . .
H211 H 0.248984 0.667607 0.170300 0.123 Uiso 1 1 calc R . . . .
C212 C 0.2908(2) 0.69215(10) 0.17353(4) 0.104(3) Uani 1 1 d G U . . .
C213 C 0.3111(2) 0.70358(10) 0.18221(5) 0.159(4) Uani 1 1 d G U . . .
H213 H 0.330034 0.714879 0.180491 0.190 Uiso 1 1 calc R . . . .
C214 C 0.6557(4) 0.73453(19) 0.27406(7) 0.132(4) Uani 1 1 d . . . . .
H214 H 0.654375 0.733893 0.266179 0.158 Uiso 1 1 calc R . . . .
C215 C 0.6923(4) 0.7454(2) 0.29087(7) 0.159(6) Uani 1 1 d . . . . .
H215 H 0.715983 0.751637 0.294299 0.191 Uiso 1 1 calc R . . . .
C216 C 0.6906(4) 0.7444(2) 0.27928(8) 0.166(6) Uani 1 1 d . . . . .
H216 H 0.712575 0.750215 0.274935 0.199 Uiso 1 1 calc R . . . .
O87 O 0.24032(13) 0.52389(7) 0.38312(3) 0.0592(11) Uiso 1 1 d . . . . .
H87 H 0.218898 0.518008 0.380716 0.089 Uiso 1 1 d R . . . .

loop_
_atom_site_aniso_label
_atom_site_aniso_U_11
_atom_site_aniso_U_22
_atom_site_aniso_U_33
_atom_site_aniso_U_23
_atom_site_aniso_U_13
_atom_site_aniso_U_12
Zn13 0.0701(5) 0.0192(3) 0.0215(3) -0.0019(3) -0.0009(3) -0.0008(3)
Zn10 0.0812(6) 0.0270(4) 0.0218(4) -0.0002(3) 0.0017(4) 0.0097(4)
Zn8 0.0901(6) 0.0243(4) 0.0222(4) 0.0010(3) 0.0028(4) -0.0002(4)
Zn14 0.0765(6) 0.0224(4) 0.0290(4) -0.0038(3) -0.0021(4) 0.0039(3)
Zn15 0.0793(6) 0.0206(3) 0.0304(4) -0.0017(3) 0.0063(4) 0.0023(3)
Zn11 0.0791(6) 0.0312(4) 0.0218(3) 0.0019(3) -0.0002(4) 0.0103(4)
Zn9 0.0890(6) 0.0215(4) 0.0217(4) -0.0005(3) -0.0009(4) 0.0030(4)
Zn4 0.0857(6) 0.0363(4) 0.0318(4) 0.0035(3) -0.0032(4) -0.0096(4)
Zn7 0.0902(7) 0.0404(4) 0.0288(4) -0.0045(3) 0.0048(4) -0.0025(4)
Zn12 0.0843(6) 0.0417(4) 0.0274(4) 0.0042(3) -0.0025(4) 0.0042(4)
Zn2 0.0843(6) 0.0426(5) 0.0302(4) 0.0049(3) 0.0021(4) -0.0064(4)
Zn5 0.0933(7) 0.0451(5) 0.0345(4) 0.0074(4) -0.0096(4) -0.0171(4)
Zn3 0.0833(7) 0.0460(5) 0.0366(4) 0.0084(4) 0.0059(4) -0.0003(4)
Zn1 0.0865(7) 0.0473(5) 0.0443(5) -0.0003(4) -0.0037(5) -0.0008(4)
Zn6 0.0987(7) 0.0428(5) 0.0520(5) -0.0056(4) 0.0138(5) -0.0195(5)
Al3 0.0684(15) 0.0164(9) 0.0174(9) -0.0007(8) 0.000 0.000
Al1 0.0775(16) 0.0171(9) 0.0232(10) 0.000 0.0026(10) 0.000
Al5 0.0802(12) 0.0203(7) 0.0181(7) -0.0005(6) 0.0005(7) 0.0067(7)
Al4 0.0909(18) 0.0201(10) 0.0201(10) 0.000 0.000 0.0003(11)
Al10 0.0816(17) 0.0229(10) 0.0211(10) 0.000 0.000 0.0103(10)
Al2 0.0749(17) 0.0231(10) 0.0278(11) -0.0027(9) 0.000 0.000
Al6 0.0835(13) 0.0357(9) 0.0292(8) -0.0053(7) 0.0080(8) -0.0009(8)
Al8 0.0805(13) 0.0316(8) 0.0258(8) -0.0005(7) -0.0004(8) -0.0088(8)
Al7 0.0885(14) 0.0331(9) 0.0380(9) 0.0040(7) -0.0034(9) -0.0053(8)
Al9 0.0831(13) 0.0441(9) 0.0271(8) 0.0070(7) -0.0095(8) -0.0130(9)
O1 0.067(2) 0.0202(16) 0.0173(15) 0.0006(13) 0.0004(15) -0.0002(15)
O2 0.071(2) 0.0190(15) 0.0204(16) -0.0011(14) -0.0002(16) 0.0047(15)
O3 0.070(3) 0.013(2) 0.022(2) 0.000 0.002(2) 0.000
O4 0.077(3) 0.0219(17) 0.0204(16) -0.0006(14) 0.0039(17) 0.0069(17)
O5 0.078(3) 0.0243(17) 0.0184(16) -0.0012(14) 0.0016(16) 0.0030(16)
O6 0.082(3) 0.0210(17) 0.0234(17) -0.0015(14) 0.0022(19) 0.0016(17)
O7 0.078(3) 0.0308(18) 0.0222(18) -0.0055(15) -0.0021(18) 0.0083(17)
O8 0.084(4) 0.024(2) 0.014(2) 0.000 0.000 0.005(2)
O9 0.074(3) 0.0226(17) 0.0201(16) 0.0013(14) 0.0004(16) 0.0067(16)
O10 0.085(3) 0.0214(16) 0.0189(16) -0.0011(14) -0.0008(17) 0.0073(17)
O11 0.082(3) 0.0224(17) 0.0230(17) -0.0009(15) 0.0047(17) 0.0002(17)
O12 0.077(3) 0.0243(17) 0.0238(16) 0.0023(14) -0.0003(17) 0.0105(17)
O13 0.087(3) 0.0295(18) 0.0223(17) -0.0002(15) 0.0071(18) 0.0006(18)
O14 0.071(3) 0.0251(17) 0.0253(17) -0.0023(15) -0.0076(17) 0.0005(17)
O15 0.087(3) 0.0190(16) 0.0150(15) -0.0009(13) -0.0040(17) 0.0033(16)
O16 0.078(3) 0.0274(18) 0.0218(17) -0.0015(14) 0.0005(17) 0.0103(18)
O17 0.084(3) 0.0208(16) 0.0210(16) 0.0016(14) 0.0025(17) 0.0040(17)
O18 0.077(4) 0.024(2) 0.016(2) 0.000 0.000 0.003(2)
O19 0.089(3) 0.0279(18) 0.0216(17) 0.0019(15) 0.0047(19) 0.0149(18)
O20 0.091(3) 0.0192(16) 0.0170(15) -0.0003(14) -0.0001(17) 0.0058(17)
O21 0.081(3) 0.0317(19) 0.0228(18) 0.0000(15) -0.0058(19) 0.0086(19)
O22 0.086(3) 0.0258(18) 0.0303(19) 0.0011(15) -0.004(2) 0.0010(18)
O23 0.092(3) 0.0177(16) 0.0262(17) -0.0036(14) -0.0007(18) 0.0020(17)
O24 0.075(3) 0.0201(16) 0.0256(16) -0.0042(14) 0.0047(17) 0.0064(16)
O25 0.074(3) 0.0229(17) 0.0234(17) -0.0014(14) -0.0037(17) 0.0011(16)
O26 0.083(3) 0.0248(17) 0.0232(17) -0.0031(14) -0.0011(17) 0.0047(17)
O27 0.081(3) 0.039(2) 0.0287(18) -0.0079(16) 0.0030(18) -0.0017(19)
O28 0.087(3) 0.032(2) 0.033(2) 0.0092(16) 0.002(2) -0.010(2)
O29 0.075(3) 0.035(2) 0.0284(18) -0.0018(16) 0.0063(18) 0.0073(18)
O30 0.090(3) 0.0247(18) 0.0238(17) 0.0020(15) -0.0012(18) 0.0005(19)
O31 0.080(3) 0.045(2) 0.0228(18) 0.0036(16) 0.0011(19) 0.008(2)
O32 0.076(3) 0.0361(19) 0.0283(18) 0.0016(15) -0.0028(18) -0.0103(18)
O33 0.094(3) 0.0227(17) 0.0257(17) 0.0014(14) 0.0093(18) 0.0012(18)
O34 0.086(3) 0.0308(18) 0.0225(16) 0.0013(15) 0.0018(18) 0.0163(18)
O35 0.079(3) 0.0267(18) 0.0366(19) -0.0035(16) 0.0041(19) -0.0034(18)
O36 0.093(3) 0.0203(18) 0.0209(16) 0.0017(14) 0.0016(17) 0.0057(17)
O37 0.084(3) 0.0298(19) 0.0338(19) -0.0062(16) 0.0061(19) 0.0006(19)
O38 0.084(3) 0.037(2) 0.0317(19) 0.0036(17) -0.003(2) 0.008(2)
O39 0.085(3) 0.0309(19) 0.0255(18) -0.0011(15) 0.0025(18) -0.0039(18)
O40 0.083(3) 0.0221(17) 0.0189(16) 0.0008(14) -0.0004(17) 0.0104(16)
O41 0.088(3) 0.038(2) 0.0281(18) -0.0072(16) 0.0085(19) -0.0019(19)
O42 0.083(3) 0.0280(19) 0.0315(19) -0.0032(15) 0.0033(18) 0.0059(18)
O43 0.077(3) 0.0249(19) 0.042(2) 0.0022(16) 0.0011(19) 0.0078(18)
O44 0.080(3) 0.038(2) 0.0258(18) 0.0001(15) -0.0089(18) -0.0088(18)
O45 0.077(3) 0.029(2) 0.060(3) 0.0094(18) 0.010(2) 0.013(2)
O46 0.095(3) 0.038(2) 0.0269(19) -0.0008(16) 0.008(2) -0.005(2)
O47 0.090(3) 0.0344(19) 0.0281(19) 0.0012(16) -0.0031(19) -0.0148(19)
O48 0.078(3) 0.034(2) 0.049(2) -0.0164(18) 0.016(2) -0.005(2)
O49 0.089(3) 0.052(2) 0.034(2) -0.0085(18) 0.007(2) -0.002(2)
O50 0.078(3) 0.039(2) 0.0262(18) -0.0034(16) -0.0046(19) -0.0056(18)
O51 0.064(2) 0.042(2) 0.0312(18) 0.0013(16) 0.0011(17) -0.0118(18)
O52 0.078(3) 0.041(2) 0.0303(19) 0.0033(16) -0.0077(18) -0.0055(19)
O53 0.095(3) 0.039(2) 0.0329(19) 0.0077(17) -0.002(2) -0.018(2)
O54 0.087(3) 0.041(2) 0.038(2) -0.0067(18) 0.008(2) -0.007(2)
O55 0.093(3) 0.051(2) 0.035(2) -0.0026(18) -0.002(2) -0.029(2)
O56 0.098(3) 0.037(2) 0.030(2) 0.0016(16) 0.000(2) -0.007(2)
O57 0.070(3) 0.059(3) 0.036(2) 0.0040(18) 0.001(2) 0.002(2)
O58 0.084(3) 0.036(2) 0.036(2) -0.0038(17) -0.001(2) -0.002(2)
O59 0.077(3) 0.041(2) 0.037(2) 0.0101(18) -0.010(2) -0.002(2)
O60 0.088(3) 0.047(2) 0.0284(19) 0.0075(17) -0.0102(19) -0.016(2)
O61 0.086(3) 0.054(2) 0.034(2) -0.0048(19) 0.009(2) -0.012(2)
O62 0.086(3) 0.038(2) 0.044(2) -0.0006(18) -0.001(2) -0.001(2)
O63 0.087(3) 0.041(2) 0.041(2) 0.0032(19) -0.001(2) -0.005(2)
O64 0.080(3) 0.045(2) 0.0258(18) 0.0028(16) -0.0038(18) -0.0042(19)
O65 0.093(3) 0.057(3) 0.033(2) 0.0087(19) -0.005(2) -0.005(2)
O66 0.085(3) 0.047(2) 0.038(2) 0.0122(19) -0.007(2) -0.015(2)
O67 0.081(3) 0.047(2) 0.0337(19) 0.0087(17) -0.0039(19) -0.001(2)
O68 0.091(3) 0.063(3) 0.030(2) 0.0007(19) -0.009(2) -0.010(2)
O69 0.092(3) 0.039(2) 0.035(2) 0.0089(18) 0.002(2) -0.008(2)
O70 0.093(3) 0.042(2) 0.032(2) 0.0064(17) -0.006(2) -0.002(2)
O71 0.087(3) 0.047(2) 0.0285(19) 0.0014(17) -0.0031(19) -0.009(2)
O72 0.086(3) 0.048(2) 0.054(2) 0.006(2) 0.003(2) -0.002(2)
O73 0.117(4) 0.053(2) 0.031(2) -0.0026(19) 0.001(2) -0.029(2)
O74 0.090(3) 0.051(3) 0.043(2) 0.013(2) -0.003(2) -0.017(2)
O75 0.092(3) 0.059(3) 0.049(2) 0.010(2) 0.011(2) 0.005(2)
O76 0.097(3) 0.041(2) 0.044(2) -0.0001(19) -0.013(2) -0.011(2)
O77 0.095(3) 0.049(2) 0.040(2) 0.0092(18) -0.009(2) -0.017(2)
O78 0.103(4) 0.069(3) 0.035(2) 0.000(2) 0.009(2) 0.019(2)
O79 0.103(4) 0.037(2) 0.056(3) 0.0022(19) -0.007(3) -0.007(2)
O80 0.098(4) 0.064(3) 0.040(2) 0.011(2) -0.006(2) 0.003(3)
O81 0.087(3) 0.056(3) 0.054(3) 0.009(2) -0.012(2) -0.001(2)
O82 0.097(4) 0.041(2) 0.051(2) 0.0080(19) -0.015(2) -0.004(2)
O83 0.113(4) 0.063(3) 0.036(2) 0.006(2) -0.007(2) -0.041(3)
O84 0.090(4) 0.074(3) 0.088(4) -0.032(3) 0.025(3) -0.036(3)
O85 0.093(4) 0.049(3) 0.090(4) -0.012(2) -0.016(3) -0.011(3)
C1 0.069(4) 0.026(3) 0.024(2) 0.005(2) -0.003(2) 0.001(2)
C2 0.072(4) 0.024(2) 0.020(2) -0.005(2) 0.000(2) 0.006(2)
C3 0.066(4) 0.022(2) 0.022(2) -0.001(2) -0.002(2) 0.003(2)
C4 0.061(3) 0.021(2) 0.026(3) 0.002(2) -0.003(2) 0.005(2)
C5 0.079(4) 0.029(3) 0.020(2) -0.004(2) -0.006(3) 0.006(3)
C6 0.059(3) 0.024(2) 0.018(2) -0.001(2) -0.001(2) 0.000(2)
C7 0.072(4) 0.022(2) 0.026(2) 0.001(2) -0.003(3) 0.001(2)
C8 0.079(4) 0.025(3) 0.021(2) 0.000(2) -0.001(2) 0.005(3)
C9 0.095(5) 0.032(3) 0.025(3) -0.001(2) -0.013(3) 0.001(3)
C10 0.073(4) 0.018(2) 0.025(3) 0.004(2) 0.002(3) -0.008(2)
C11 0.076(4) 0.028(3) 0.023(3) -0.004(2) -0.001(3) -0.001(3)
C12 0.068(4) 0.021(2) 0.022(2) 0.001(2) -0.001(2) 0.000(2)
C13 0.072(4) 0.019(2) 0.023(2) 0.000(2) -0.006(2) 0.004(2)
C14 0.081(4) 0.027(3) 0.022(2) -0.001(2) -0.013(3) 0.009(3)
C15 0.080(4) 0.026(3) 0.017(2) -0.001(2) 0.001(3) 0.009(3)
C16 0.076(4) 0.026(3) 0.021(3) -0.001(2) 0.007(3) 0.006(3)
C17 0.072(4) 0.023(2) 0.018(2) 0.002(2) 0.000(2) 0.001(2)
C18 0.063(4) 0.027(3) 0.025(2) -0.001(2) -0.008(2) -0.001(2)
C19 0.079(4) 0.028(3) 0.017(2) 0.001(2) -0.007(3) 0.009(3)
C20 0.078(5) 0.026(3) 0.033(3) -0.002(2) 0.000(3) -0.002(3)
C21 0.071(4) 0.028(3) 0.022(2) 0.002(2) 0.003(2) 0.006(2)
C22 0.064(4) 0.028(3) 0.025(2) -0.005(2) -0.007(2) 0.004(2)
C23 0.081(4) 0.024(3) 0.017(2) -0.002(2) -0.010(3) 0.013(3)
C24 0.081(4) 0.029(3) 0.025(3) 0.003(2) -0.011(3) 0.002(3)
C25 0.075(4) 0.019(2) 0.021(2) -0.003(2) 0.005(2) 0.004(2)
C26 0.077(4) 0.024(3) 0.025(2) 0.002(2) 0.003(3) 0.000(3)
C27 0.079(4) 0.027(3) 0.021(2) -0.001(2) 0.000(3) 0.002(3)
C28 0.078(4) 0.023(2) 0.020(2) 0.000(2) -0.001(3) 0.007(2)
C29 0.073(4) 0.021(2) 0.031(3) -0.001(2) 0.004(3) 0.006(2)
C30 0.081(4) 0.025(3) 0.029(3) 0.002(2) -0.004(3) 0.013(3)
C31 0.094(5) 0.029(3) 0.024(3) -0.003(2) 0.001(3) 0.006(3)
C32 0.088(4) 0.022(3) 0.023(2) -0.002(2) -0.011(3) 0.002(3)
C33 0.083(5) 0.026(3) 0.028(3) 0.001(2) 0.010(3) 0.005(3)
C34 0.076(4) 0.025(3) 0.023(2) 0.003(2) -0.001(3) 0.007(3)
C35 0.073(4) 0.026(3) 0.019(2) -0.004(2) -0.002(2) 0.004(2)
C36 0.082(4) 0.037(3) 0.024(3) 0.002(2) -0.008(3) 0.009(3)
C37 0.067(4) 0.027(3) 0.029(3) 0.000(2) 0.001(3) -0.002(2)
C38 0.082(4) 0.028(3) 0.028(3) 0.001(2) 0.002(3) 0.009(3)
C39 0.073(4) 0.025(3) 0.020(2) -0.001(2) -0.004(2) 0.002(2)
C40 0.067(4) 0.028(3) 0.026(3) 0.000(2) 0.000(2) -0.003(2)
C41 0.067(4) 0.021(2) 0.025(3) 0.000(2) 0.000(2) 0.008(2)
C42 0.083(4) 0.025(3) 0.027(3) 0.001(2) -0.008(3) 0.008(3)
C43 0.074(4) 0.030(3) 0.023(2) 0.003(2) -0.001(3) 0.010(3)
C44 0.088(5) 0.030(3) 0.036(3) -0.010(2) 0.009(3) 0.010(3)
C45 0.073(4) 0.035(3) 0.027(3) -0.006(2) -0.003(3) 0.010(3)
C46 0.082(4) 0.022(2) 0.030(3) 0.002(2) 0.002(3) 0.002(3)
C47 0.072(4) 0.041(3) 0.037(3) -0.014(3) 0.003(3) -0.002(3)
C48 0.070(4) 0.020(2) 0.033(3) 0.000(2) 0.005(3) 0.007(2)
C49 0.063(4) 0.027(3) 0.032(3) -0.006(2) -0.002(3) 0.002(2)
C50 0.081(4) 0.030(3) 0.025(2) 0.001(2) -0.009(3) -0.001(3)
C51 0.087(5) 0.033(3) 0.036(3) -0.006(2) -0.005(3) -0.009(3)
C52 0.083(4) 0.033(3) 0.033(3) -0.001(2) 0.001(3) 0.012(3)
C53 0.079(4) 0.039(3) 0.027(3) 0.004(2) -0.006(3) 0.008(3)
C54 0.070(4) 0.021(2) 0.029(3) -0.006(2) -0.001(3) -0.005(2)
C55 0.086(4) 0.024(3) 0.030(3) -0.001(2) -0.010(3) 0.008(3)
C56 0.077(5) 0.031(3) 0.036(3) 0.000(2) -0.007(3) -0.001(3)
C57 0.080(4) 0.025(3) 0.035(3) -0.004(2) 0.015(3) 0.001(3)
C58 0.077(4) 0.027(3) 0.019(2) -0.002(2) -0.004(3) 0.005(3)
C59 0.092(5) 0.030(3) 0.024(3) 0.004(2) -0.015(3) 0.003(3)
C60 0.082(4) 0.026(3) 0.026(3) -0.006(2) 0.001(3) 0.004(3)
C61 0.077(4) 0.027(3) 0.045(3) -0.007(3) 0.012(3) -0.005(3)
C62 0.073(4) 0.038(3) 0.032(3) -0.003(2) -0.003(3) -0.004(3)
C63 0.090(5) 0.028(3) 0.038(3) 0.007(2) 0.002(3) 0.006(3)
C64 0.080(4) 0.032(3) 0.033(3) -0.006(2) -0.001(3) -0.002(3)
C65 0.089(5) 0.031(3) 0.020(2) 0.001(2) -0.006(3) -0.002(3)
C66 0.105(5) 0.037(3) 0.020(3) -0.002(2) 0.001(3) 0.002(3)
C67 0.078(4) 0.036(3) 0.036(3) 0.001(3) 0.001(3) 0.002(3)
C68 0.069(4) 0.037(3) 0.034(3) -0.006(2) 0.001(3) 0.002(3)
C69 0.078(4) 0.041(3) 0.030(3) 0.004(2) -0.012(3) -0.001(3)
C70 0.071(4) 0.037(3) 0.028(3) -0.001(2) -0.003(3) -0.011(3)
C71 0.073(4) 0.042(3) 0.033(3) -0.009(3) -0.001(3) 0.000(3)
C72 0.093(5) 0.026(3) 0.017(2) -0.007(2) -0.006(3) 0.002(3)
C73 0.078(4) 0.028(3) 0.033(3) -0.009(2) -0.006(3) 0.011(3)
C74 0.080(4) 0.028(3) 0.023(2) 0.000(2) 0.000(3) 0.001(3)
C75 0.098(5) 0.027(3) 0.046(3) 0.008(3) -0.009(4) 0.012(3)
C76 0.076(4) 0.034(3) 0.031(3) 0.000(2) -0.005(3) -0.010(3)
C77 0.083(4) 0.041(3) 0.021(3) -0.006(2) -0.005(3) -0.008(3)
C78 0.067(4) 0.043(3) 0.034(3) 0.010(3) -0.009(3) -0.014(3)
C79 0.082(4) 0.036(3) 0.028(3) -0.008(2) 0.006(3) 0.000(3)
C80 0.084(5) 0.042(3) 0.039(3) 0.000(3) -0.003(3) 0.018(3)
C81 0.077(4) 0.045(3) 0.033(3) 0.002(3) -0.003(3) -0.003(3)
C82 0.082(5) 0.039(3) 0.041(3) 0.008(3) -0.009(3) -0.001(3)
C83 0.102(5) 0.031(3) 0.031(3) 0.000(3) -0.008(3) 0.020(3)
C84 0.092(5) 0.035(3) 0.025(3) -0.003(2) 0.007(3) 0.007(3)
C85 0.080(5) 0.031(3) 0.033(3) -0.004(2) -0.005(3) -0.006(3)
C86 0.094(5) 0.032(3) 0.027(3) -0.003(2) -0.004(3) -0.003(3)
C87 0.071(5) 0.032(3) 0.046(3) 0.006(3) 0.010(3) 0.011(3)
C88 0.082(4) 0.044(3) 0.036(3) -0.005(3) -0.007(3) 0.023(3)
C89 0.091(5) 0.032(3) 0.035(3) 0.006(2) -0.006(3) 0.013(3)
C90 0.102(6) 0.034(3) 0.046(3) 0.000(3) 0.006(4) 0.004(3)
C91 0.095(5) 0.044(3) 0.021(3) 0.006(2) -0.004(3) 0.010(3)
C92 0.115(6) 0.040(3) 0.040(3) 0.018(3) -0.007(4) -0.009(3)
C93 0.077(4) 0.036(3) 0.028(3) 0.002(2) -0.003(3) -0.010(3)
C94 0.089(5) 0.043(3) 0.027(3) 0.000(2) -0.005(3) 0.001(3)
C95 0.086(4) 0.037(3) 0.020(2) -0.004(2) -0.003(3) 0.004(3)
C96 0.107(5) 0.038(3) 0.023(3) -0.002(2) 0.000(3) 0.018(3)
C97 0.072(4) 0.061(4) 0.034(3) 0.008(3) 0.000(3) 0.016(3)
C98 0.105(7) 0.044(4) 0.064(4) -0.005(3) -0.005(5) -0.026(4)
C99 0.087(5) 0.048(3) 0.047(3) -0.017(3) 0.000(3) 0.007(3)
C100 0.083(5) 0.025(3) 0.036(3) 0.001(2) -0.001(3) -0.007(3)
C101 0.074(4) 0.048(3) 0.032(3) 0.012(3) -0.002(3) -0.005(3)
C102 0.083(5) 0.047(3) 0.023(3) 0.005(2) -0.009(3) -0.008(3)
C103 0.102(5) 0.035(3) 0.044(3) -0.017(3) 0.012(3) 0.003(3)
C104 0.068(4) 0.047(3) 0.034(3) 0.007(3) -0.005(3) 0.000(3)
C105 0.092(5) 0.048(4) 0.037(3) -0.005(3) 0.004(3) 0.001(3)
C106 0.073(4) 0.057(4) 0.033(3) 0.002(3) 0.000(3) -0.002(3)
C107 0.082(4) 0.040(3) 0.036(3) 0.005(3) -0.003(3) -0.013(3)
C108 0.116(6) 0.043(3) 0.040(3) 0.004(3) -0.001(4) 0.000(4)
C109 0.095(5) 0.040(3) 0.027(3) 0.002(3) 0.010(3) 0.003(3)
C110 0.065(4) 0.049(3) 0.033(3) 0.004(3) -0.006(3) -0.009(3)
C111 0.086(5) 0.045(3) 0.037(3) 0.008(3) -0.002(3) 0.006(3)
C112 0.073(4) 0.053(4) 0.041(3) 0.006(3) -0.003(3) 0.000(3)
C113 0.068(4) 0.070(4) 0.033(3) 0.007(3) 0.002(3) 0.002(3)
C114 0.095(5) 0.063(4) 0.034(3) 0.009(3) -0.011(3) 0.007(4)
C115 0.107(6) 0.056(4) 0.029(3) 0.007(3) -0.016(3) 0.028(4)
C116 0.091(5) 0.056(4) 0.035(3) 0.002(3) -0.007(3) -0.015(4)
C117 0.083(5) 0.056(4) 0.032(3) -0.005(3) -0.003(3) -0.009(3)
C118 0.086(5) 0.046(3) 0.028(3) -0.006(3) 0.002(3) 0.000(3)
C119 0.087(5) 0.038(3) 0.045(3) -0.011(3) 0.007(3) -0.011(3)
C120 0.092(5) 0.041(3) 0.053(4) -0.014(3) -0.008(4) 0.000(3)
C121 0.090(5) 0.044(3) 0.030(3) -0.001(3) -0.006(3) 0.000(3)
C122 0.103(6) 0.030(3) 0.048(3) 0.015(3) -0.005(4) 0.002(3)
C123 0.079(4) 0.047(3) 0.044(3) 0.014(3) -0.006(3) -0.011(3)
C124 0.089(5) 0.037(3) 0.041(3) -0.007(3) -0.002(3) 0.001(3)
C125 0.092(5) 0.052(4) 0.050(4) 0.004(3) -0.001(4) 0.012(4)
C126 0.072(4) 0.069(4) 0.042(3) 0.001(3) 0.000(3) -0.007(3)
C127 0.102(6) 0.047(4) 0.049(4) 0.002(3) 0.020(4) -0.018(4)
C128 0.071(4) 0.037(3) 0.039(3) -0.001(3) -0.004(3) -0.005(3)
C129 0.087(5) 0.039(3) 0.035(3) 0.008(3) -0.003(3) 0.004(3)
C130 0.122(6) 0.042(3) 0.043(3) 0.001(3) -0.008(4) 0.016(4)
C131 0.101(5) 0.072(4) 0.036(3) -0.002(3) -0.015(3) -0.018(4)
C132 0.089(5) 0.052(4) 0.034(3) -0.009(3) 0.011(3) 0.007(3)
C133 0.079(4) 0.049(3) 0.038(3) 0.000(3) -0.006(3) -0.006(3)
C134 0.083(5) 0.053(4) 0.041(3) -0.003(3) 0.001(3) -0.018(3)
C135 0.084(5) 0.051(3) 0.028(3) 0.005(3) -0.008(3) -0.013(3)
C136 0.114(6) 0.052(4) 0.043(3) 0.011(3) -0.019(4) 0.005(4)
C137 0.088(5) 0.044(3) 0.063(4) 0.004(3) 0.003(4) 0.001(3)
C138 0.091(5) 0.054(4) 0.030(3) 0.001(3) -0.009(3) -0.014(3)
C139 0.092(6) 0.046(4) 0.054(4) 0.009(3) -0.013(4) 0.000(4)
C140 0.126(8) 0.061(5) 0.047(4) -0.015(4) 0.030(5) -0.043(5)
C141 0.081(5) 0.051(4) 0.038(3) 0.006(3) -0.013(3) -0.012(3)
C142 0.084(5) 0.070(4) 0.039(3) 0.008(3) 0.001(3) 0.002(4)
C143 0.082(5) 0.048(3) 0.038(3) -0.007(3) -0.003(3) -0.008(3)
C144 0.091(5) 0.059(4) 0.043(4) -0.006(3) -0.005(4) 0.021(4)
C145 0.112(6) 0.054(4) 0.027(3) 0.001(3) -0.002(3) 0.024(4)
C146 0.107(6) 0.047(4) 0.054(4) -0.019(3) 0.010(4) 0.009(4)
C147 0.092(5) 0.070(4) 0.027(3) 0.004(3) -0.008(3) -0.022(4)
C148 0.112(6) 0.056(4) 0.039(3) 0.010(3) -0.012(4) -0.027(4)
C149 0.085(5) 0.053(4) 0.035(3) 0.006(3) -0.010(3) -0.014(3)
C150 0.100(6) 0.073(5) 0.073(5) 0.045(4) -0.031(4) -0.009(4)
C151 0.088(5) 0.055(4) 0.045(3) 0.013(3) -0.008(3) -0.011(3)
C152 0.148(7) 0.044(4) 0.057(4) 0.018(3) -0.023(5) -0.006(4)
O86 0.155(6) 0.094(4) 0.194(7) 0.081(5) 0.016(6) 0.009(4)
C153 0.093(5) 0.054(4) 0.041(3) 0.013(3) -0.007(3) -0.019(4)
C154 0.088(5) 0.068(4) 0.046(4) -0.011(3) -0.002(4) 0.010(4)
C155 0.092(5) 0.042(3) 0.058(4) -0.017(3) 0.004(4) -0.006(3)
C156 0.084(5) 0.048(3) 0.045(3) -0.004(3) -0.006(3) -0.002(3)
C157 0.087(5) 0.059(4) 0.052(4) -0.008(3) -0.009(4) 0.007(4)
C158 0.102(6) 0.086(5) 0.032(3) -0.014(3) -0.007(3) -0.015(4)
C159 0.134(6) 0.056(4) 0.047(4) 0.009(3) -0.016(4) -0.018(4)
C160 0.106(6) 0.079(5) 0.037(3) 0.003(3) -0.017(4) -0.018(4)
C161 0.106(6) 0.063(4) 0.035(3) 0.002(3) -0.014(3) -0.012(4)
C162 0.093(5) 0.050(4) 0.092(5) 0.006(4) 0.014(4) -0.018(4)
C163 0.118(6) 0.080(5) 0.137(7) 0.015(5) 0.002(6) -0.035(5)
C164 0.107(6) 0.078(5) 0.195(8) 0.023(6) -0.025(6) -0.025(5)
C165 0.108(6) 0.077(5) 0.206(9) -0.053(6) 0.026(6) -0.016(5)
C166 0.137(7) 0.108(6) 0.128(7) -0.030(6) 0.030(6) -0.049(6)
C167 0.136(8) 0.050(4) 0.087(6) -0.013(4) 0.027(5) -0.017(4)
C168 0.083(5) 0.079(5) 0.041(3) -0.002(3) 0.002(3) 0.000(4)
C169 0.105(6) 0.089(5) 0.044(4) 0.023(4) -0.011(4) -0.026(5)
C170 0.120(6) 0.040(4) 0.078(5) -0.017(4) -0.020(4) 0.010(4)
C171 0.119(6) 0.065(4) 0.050(4) -0.006(3) 0.018(4) 0.009(4)
C172 0.095(6) 0.055(4) 0.107(6) 0.035(4) -0.011(5) 0.008(4)
C173 0.111(6) 0.071(5) 0.060(4) -0.029(4) 0.017(4) 0.027(4)
C174 0.094(6) 0.075(5) 0.053(4) -0.014(4) 0.007(4) -0.005(4)
C175 0.118(6) 0.075(5) 0.024(3) 0.001(3) -0.007(3) -0.025(4)
C176 0.150(7) 0.064(4) 0.043(4) -0.008(3) 0.025(4) -0.010(5)
C177 0.112(6) 0.112(6) 0.047(4) -0.011(4) -0.022(4) 0.034(5)
C178 0.147(7) 0.038(4) 0.078(5) -0.006(4) 0.029(5) 0.011(4)
C179 0.094(6) 0.098(6) 0.051(4) -0.020(4) 0.010(4) -0.007(4)
C180 0.105(6) 0.116(7) 0.041(4) 0.024(4) 0.007(4) 0.031(5)
C181 0.094(5) 0.094(5) 0.037(3) 0.017(4) 0.013(4) 0.029(4)
C182 0.090(6) 0.114(6) 0.041(4) -0.002(4) 0.012(4) 0.014(5)
C183 0.097(5) 0.051(4) 0.074(5) -0.018(3) 0.031(4) -0.009(4)
C184 0.126(7) 0.063(4) 0.059(4) 0.010(4) 0.024(4) -0.020(4)
C185 0.118(6) 0.085(5) 0.046(4) 0.026(4) -0.001(4) -0.015(5)
C186 0.109(6) 0.100(6) 0.036(4) -0.005(4) -0.009(4) -0.019(5)
C187 0.095(6) 0.107(6) 0.043(4) -0.014(4) 0.003(4) -0.002(5)
C188 0.136(7) 0.070(5) 0.053(4) -0.006(4) -0.020(4) -0.038(5)
C189 0.116(7) 0.120(7) 0.047(4) 0.024(4) 0.001(4) -0.055(6)
C190 0.134(7) 0.108(6) 0.052(4) 0.030(4) -0.006(5) -0.036(6)
C191 0.149(8) 0.072(5) 0.042(4) -0.008(4) -0.019(4) -0.037(5)
C192 0.118(7) 0.097(6) 0.051(4) 0.023(4) -0.010(4) -0.052(5)
C193 0.169(9) 0.043(4) 0.094(6) -0.026(4) -0.044(6) 0.012(5)
C194 0.156(8) 0.055(4) 0.064(5) -0.024(4) -0.014(5) 0.002(5)
C195 0.103(6) 0.103(6) 0.036(4) 0.007(4) 0.005(4) -0.020(5)
C196 0.110(7) 0.166(9) 0.044(4) 0.021(5) 0.010(4) 0.035(6)
C197 0.126(7) 0.070(5) 0.087(5) 0.030(4) -0.021(5) 0.005(5)
C198 0.170(9) 0.061(5) 0.100(6) -0.034(5) -0.023(6) -0.019(5)
C199 0.083(6) 0.114(6) 0.062(5) -0.020(4) 0.005(4) 0.009(5)
C200 0.185(10) 0.099(6) 0.052(4) 0.016(4) -0.003(5) -0.071(6)
C201 0.118(8) 0.160(10) 0.062(5) -0.022(6) 0.021(5) -0.054(7)
C202 0.173(9) 0.047(4) 0.101(6) -0.049(4) -0.030(6) 0.010(5)
C203 0.082(6) 0.191(10) 0.051(4) -0.016(5) 0.000(5) 0.027(6)
C204 0.158(8) 0.119(7) 0.090(6) -0.055(6) 0.003(6) -0.055(6)
C205 0.138(8) 0.073(5) 0.116(7) -0.012(5) 0.057(6) 0.019(5)
C206 0.107(7) 0.170(10) 0.063(5) -0.036(6) 0.024(5) -0.005(7)
C207 0.142(7) 0.087(5) 0.088(5) -0.003(5) 0.017(5) -0.004(5)
C208 0.178(8) 0.165(8) 0.057(5) -0.003(5) -0.001(5) -0.028(7)
C209 0.139(7) 0.118(6) 0.078(5) 0.023(5) 0.001(5) -0.015(5)
C210 0.132(6) 0.085(5) 0.105(6) -0.016(5) 0.042(5) -0.027(5)
C211 0.142(7) 0.074(5) 0.090(5) -0.029(4) 0.000(5) -0.004(5)
C212 0.188(7) 0.064(4) 0.060(4) -0.003(4) -0.020(5) -0.037(5)
C213 0.219(9) 0.155(8) 0.103(6) -0.007(6) -0.012(7) -0.068(7)
C214 0.165(10) 0.174(10) 0.056(5) 0.033(6) -0.004(6) -0.073(8)
C215 0.216(12) 0.203(12) 0.059(5) 0.041(7) -0.012(7) -0.123(10)
C216 0.191(12) 0.243(15) 0.064(6) 0.020(7) -0.006(7) -0.131(11)

loop_
_atom_type_symbol
_atom_type_description
_atom_type_scat_dispersion_real
_atom_type_scat_dispersion_imag
_atom_type_scat_source
C C 0.0147 0.0070 'International Tables Vol C Tables 4.2.6.8 and 6.1.1.4'
H H 0.0000 0.0000 'International Tables Vol C Tables 4.2.6.8 and 6.1.1.4'
Al Al 0.1763 0.1843 'International Tables Vol C Tables 4.2.6.8 and 6.1.1.4'
O O 0.0412 0.0250 'International Tables Vol C Tables 4.2.6.8 and 6.1.1.4'
Zn Zn -2.8157 0.5450 'International Tables Vol C Tables 4.2.6.8 and 6.1.1.4'

loop_
_geom_angle_atom_site_label_1
_geom_angle_atom_site_label_2
_geom_angle_atom_site_label_3
_geom_angle
_geom_angle_site_symmetry_1
_geom_angle_site_symmetry_3
_geom_angle_publ_flag
O1 Zn13 O2 71.39(11) . 8_554 ?
O4 Zn13 O1 92.92(13) 14_455 . ?
O4 Zn13 O2 128.07(14) 14_455 8_554 ?
O4 Zn13 O14 103.70(14) 14_455 . ?
O4 Zn13 O24 101.41(13) 14_455 8_554 ?
O14 Zn13 O1 90.69(13) . . ?
O14 Zn13 O2 124.92(13) . 8_554 ?
O24 Zn13 O1 163.81(12) 8_554 . ?
O24 Zn13 O2 93.62(12) 8_554 8_554 ?
O24 Zn13 O14 93.18(14) 8_554 . ?
O10 Zn10 O9 70.88(12) . . ?
O19 Zn10 O9 127.51(15) . . ?
O19 Zn10 O10 93.99(14) . . ?
O19 Zn10 O29 105.04(15) . . ?
O19 Zn10 O34 101.66(14) . 14_455 ?
O29 Zn10 O9 124.28(14) . . ?
O29 Zn10 O10 90.32(14) . . ?
O34 Zn10 O9 92.51(13) 14_455 . ?
O34 Zn10 O10 162.10(13) 14_455 . ?
O34 Zn10 O29 93.91(15) 14_455 . ?
O23 Zn8 O13 90.05(13) . . ?
O23 Zn8 O28 96.89(15) . . ?
O23 Zn8 O33 138.85(14) . . ?
O28 Zn8 O13 166.82(14) . . ?
O28 Zn8 O33 91.87(14) . . ?
O33 Zn8 O13 75.64(13) . . ?
O46 Zn8 O13 92.06(15) . . ?
O46 Zn8 O23 109.50(15) . . ?
O46 Zn8 O28 96.13(16) . . ?
O46 Zn8 O33 109.38(17) . . ?
O24 Zn14 O16 73.53(13) . . ?
O24 Zn14 O26 145.19(14) . . ?
O26 Zn14 O16 88.55(13) . . ?
O37 Zn14 O16 172.82(14) . . ?
O37 Zn14 O24 102.22(14) . . ?
O37 Zn14 O26 92.11(15) . . ?
O43 Zn14 O16 88.99(14) . . ?
O43 Zn14 O24 106.01(14) . . ?
O43 Zn14 O26 103.17(14) . . ?
O43 Zn14 O37 97.81(15) . . ?
O5 Zn15 O16 90.17(13) . . ?
O5 Zn15 O24 139.12(14) . . ?
O5 Zn15 O48 97.51(15) . . ?
O24 Zn15 O16 75.40(12) . . ?
O24 Zn15 O48 92.61(14) . . ?
O45 Zn15 O5 111.03(15) . . ?
O45 Zn15 O16 92.66(15) . . ?
O45 Zn15 O24 107.73(16) . . ?
O45 Zn15 O48 93.47(17) . . ?
O48 Zn15 O16 167.74(14) . . ?
O12 Zn11 O7 90.96(13) . 14_455 ?
O12 Zn11 O34 139.19(14) . . ?
O31 Zn11 O7 92.25(14) . 14_455 ?
O31 Zn11 O12 110.86(15) . . ?
O31 Zn11 O34 107.87(16) . . ?
O31 Zn11 O38 96.21(15) . 14_455 ?
O34 Zn11 O7 75.04(13) . 14_455 ?
O38 Zn11 O7 164.64(14) 14_455 14_455 ?
O38 Zn11 O12 97.94(15) 14_455 . ?
O38 Zn11 O34 90.14(14) 14_455 . ?
O11 Zn9 O17 127.32(14) . 14_455 ?
O11 Zn9 O20 93.14(14) . 14_455 ?
O11 Zn9 O22 103.14(15) . 14_455 ?
O11 Zn9 O33 101.21(15) . 14_455 ?
O17 Zn9 O20 71.04(12) 14_455 14_455 ?
O22 Zn9 O17 126.20(15) 14_455 14_455 ?
O22 Zn9 O20 90.93(13) 14_455 14_455 ?
O22 Zn9 O33 93.54(15) 14_455 14_455 ?
O33 Zn9 O17 93.67(13) 14_455 14_455 ?
O33 Zn9 O20 163.56(14) 14_455 14_455 ?
O47 Zn4 O32 71.69(13) . . ?
O53 Zn4 O32 165.96(14) . . ?
O53 Zn4 O47 94.77(14) . . ?
O58 Zn4 O32 90.52(15) 14 . ?
O58 Zn4 O47 128.44(17) 14 . ?
O58 Zn4 O53 95.36(15) 14 . ?
O59 Zn4 O32 93.31(15) . . ?
O59 Zn4 O47 127.19(15) . . ?
O59 Zn4 O53 98.03(16) . . ?
O59 Zn4 O58 101.06(16) . 14 ?
O33 Zn7 O13 71.64(13) . . ?
O33 Zn7 O41 143.83(15) . . ?
O33 Zn7 O61 104.22(16) . . ?
O33 Zn7 O73 105.28(17) . . ?
O41 Zn7 O13 87.15(14) . . ?
O41 Zn7 O73 93.14(17) . . ?
O61 Zn7 O13 91.14(14) . . ?
O61 Zn7 O41 105.18(16) . . ?
O61 Zn7 O73 94.13(17) . . ?
O73 Zn7 O13 174.45(16) . . ?
O27 Zn12 O7 88.93(14) 14_455 14_455 ?
O27 Zn12 O34 143.78(15) 14_455 . ?
O34 Zn12 O7 72.10(14) . 14_455 ?
O65 Zn12 O7 90.66(15) . 14_455 ?
O65 Zn12 O27 105.23(15) . 14_455 ?
O65 Zn12 O34 105.54(15) . . ?
O65 Zn12 O78 96.26(18) . 14_455 ?
O78 Zn12 O7 171.84(16) 14_455 14_455 ?
O78 Zn12 O27 93.42(17) 14_455 14_455 ?
O78 Zn12 O34 101.75(17) 14_455 . ?
O44 Zn2 O50 71.12(14) 14 14 ?
O63 Zn2 O44 90.31(15) . 14 ?
O63 Zn2 O50 126.79(16) . 14 ?
O67 Zn2 O44 162.03(15) . 14 ?
O67 Zn2 O50 93.10(15) . 14 ?
O67 Zn2 O63 92.60(16) . . ?
O69 Zn2 O44 94.57(16) . 14 ?
O69 Zn2 O50 131.61(14) . 14 ?
O69 Zn2 O63 98.24(15) . . ?
O69 Zn2 O67 102.54(17) . . ?
O53 Zn5 O55 75.89(16) . . ?
O53 Zn5 O60 146.40(15) . . ?
O60 Zn5 O55 90.69(16) . . ?
O74 Zn5 O53 94.87(17) . . ?
O74 Zn5 O55 169.45(16) . . ?
O74 Zn5 O60 94.50(17) . . ?
O83 Zn5 O53 105.89(18) . . ?
O83 Zn5 O55 91.32(17) . . ?
O83 Zn5 O60 105.06(17) . . ?
O83 Zn5 O74 96.18(18) . . ?
O64 Zn3 O57 92.26(15) . 14 ?
O64 Zn3 O80 96.50(16) . . ?
O67 Zn3 O57 76.36(15) . 14 ?
O67 Zn3 O64 134.97(16) . . ?
O67 Zn3 O80 92.00(17) . . ?
O75 Zn3 O57 88.90(18) . 14 ?
O75 Zn3 O64 114.85(16) . . ?
O75 Zn3 O67 108.42(17) . . ?
O75 Zn3 O80 94.35(19) . . ?
O80 Zn3 O57 168.34(16) . 14 ?
O62 Zn1 O57 87.35(14) . 14 ?
O62 Zn1 O81 94.04(17) . . ?
O67 Zn1 O57 70.26(13) . 14 ?
O67 Zn1 O62 144.32(17) . . ?
O67 Zn1 O81 104.79(16) . . ?
O72 Zn1 O57 90.82(16) . 14 ?
O72 Zn1 O62 103.04(17) . . ?
O72 Zn1 O67 104.64(18) . . ?
O72 Zn1 O81 96.24(18) . . ?
O81 Zn1 O57 172.29(17) . 14 ?
O53 Zn6 O55 71.29(14) . . ?
O53 Zn6 O77 140.03(16) . 14 ?
O53 Zn6 O84 105.8(2) . . ?
O53 Zn6 O85 101.72(18) . 14 ?
O77 Zn6 O55 88.10(16) 14 . ?
O84 Zn6 O55 89.6(2) . . ?
O84 Zn6 O77 107.92(19) . 14 ?
O84 Zn6 O85 95.9(2) . 14 ?
O85 Zn6 O55 172.15(17) 14 . ?
O85 Zn6 O77 95.5(2) 14 14 ?
O1 Al3 O1 156.0(3) 8_554 . ?
O1 Al3 O2 86.20(14) . . ?
O1 Al3 O2 86.21(14) 8_554 8_554 ?
O1 Al3 O2 79.61(13) . 8_554 ?
O1 Al3 O2 79.61(13) 8_554 . ?
O1 Al3 O3 90.71(11) 8_554 14_455 ?
O1 Al3 O3 108.25(12) 8_554 . ?
O1 Al3 O3 90.72(11) . . ?
O1 Al3 O3 108.25(12) . 14_455 ?
O2 Al3 O2 107.3(2) 8_554 . ?
O3 Al3 O2 163.19(16) 14_455 8_554 ?
O3 Al3 O2 163.19(16) . . ?
O3 Al3 O2 88.35(14) 14_455 . ?
O3 Al3 O2 88.35(14) . 8_554 ?
O3 Al3 O3 76.9(2) 14_455 . ?
O5 Al1 O5 171.6(2) 11_454 . ?
O5 Al1 O15 84.90(15) 11_454 . ?
O5 Al1 O15 89.13(15) . . ?
O5 Al1 O15 84.90(15) . 11_454 ?
O5 Al1 O15 89.13(15) 11_454 11_454 ?
O6 Al1 O5 95.96(16) . . ?
O6 Al1 O5 90.12(15) . 11_454 ?
O6 Al1 O5 95.96(16) 11_454 11_454 ?
O6 Al1 O5 90.12(15) 11_454 . ?
O6 Al1 O6 87.9(2) . 11_454 ?
O6 Al1 O15 174.84(17) 11_454 11_454 ?
O6 Al1 O15 91.28(14) . 11_454 ?
O6 Al1 O15 91.27(14) 11_454 . ?
O6 Al1 O15 174.85(16) . . ?
O15 Al1 O15 90.0(2) 11_454 . ?
O8 Al5 O9 88.52(15) . . ?
O8 Al5 O17 162.64(15) . . ?
O9 Al5 O17 107.35(17) . . ?
O10 Al5 O8 90.32(13) . . ?
O10 Al5 O9 79.51(15) . . ?
O10 Al5 O17 85.87(15) . . ?
O10 Al5 O18 106.57(12) . . ?
O10 Al5 O20 156.1(2) . . ?
O18 Al5 O8 76.95(16) . . ?
O18 Al5 O9 164.13(17) . . ?
O18 Al5 O17 87.91(15) . . ?
O20 Al5 O8 108.74(14) . . ?
O20 Al5 O9 86.52(14) . . ?
O20 Al5 O17 79.88(15) . . ?
O20 Al5 O18 92.07(13) . . ?
O23 Al4 O23 172.1(2) 14_455 . ?
O23 Al4 O36 89.31(16) 14_455 14_455 ?
O23 Al4 O36 85.15(15) 14_455 . ?
O23 Al4 O36 85.15(15) . 14_455 ?
O23 Al4 O36 89.31(16) . . ?
O30 Al4 O23 90.54(16) . 14_455 ?
O30 Al4 O23 95.26(16) 14_455 14_455 ?
O30 Al4 O23 95.25(16) . . ?
O30 Al4 O23 90.53(16) 14_455 . ?
O30 Al4 O30 86.0(2) 14_455 . ?
O30 Al4 O36 91.62(13) 14_455 . ?
O30 Al4 O36 91.62(13) . 14_455 ?
O30 Al4 O36 174.87(18) . . ?
O30 Al4 O36 174.86(18) 14_455 14_455 ?
O36 Al4 O36 91.1(2) . 14_455 ?
O12 Al10 O12 172.5(2) 14_455 . ?
O12 Al10 O40 88.83(15) 14_455 14_455 ?
O12 Al10 O40 85.82(15) . 14_455 ?
O12 Al10 O40 85.81(15) 14_455 . ?
O12 Al10 O40 88.84(15) . . ?
O21 Al10 O12 94.83(16) 14_455 . ?
O21 Al10 O12 90.58(16) 14_455 14_455 ?
O21 Al10 O12 90.56(16) . . ?
O21 Al10 O12 94.84(16) . 14_455 ?
O21 Al10 O21 88.0(2) 14_455 . ?
O21 Al10 O40 91.54(15) . . ?
O21 Al10 O40 91.54(15) 14_455 14_455 ?
O21 Al10 O40 176.30(16) . 14_455 ?
O21 Al10 O40 176.30(17) 14_455 . ?
O40 Al10 O40 89.2(2) 14_455 . ?
O25 Al2 O25 90.9(2) . 8_554 ?
O26 Al2 O25 87.58(15) 8_554 8_554 ?
O26 Al2 O25 86.86(15) 8_554 . ?
O26 Al2 O25 86.87(15) . 8_554 ?
O26 Al2 O25 87.57(15) . . ?
O26 Al2 O26 172.1(3) 8_554 . ?
O26 Al2 O35 92.75(15) 8_554 8_554 ?
O26 Al2 O35 92.97(16) . 8_554 ?
O26 Al2 O35 92.98(16) 8_554 . ?
O26 Al2 O35 92.75(15) . . ?
O35 Al2 O25 178.35(19) 8_554 8_554 ?
O35 Al2 O25 90.72(15) . 8_554 ?
O35 Al2 O25 90.71(15) 8_554 . ?
O35 Al2 O25 178.35(19) . . ?
O35 Al2 O35 87.7(2) . 8_554 ?
O27 Al6 O39 87.14(17) . . ?
O27 Al6 O42 86.73(16) . . ?
O39 Al6 O42 90.96(17) . . ?
O41 Al6 O27 171.1(2) . . ?
O41 Al6 O39 86.31(17) . . ?
O41 Al6 O42 87.40(16) . . ?
O41 Al6 O54 91.81(17) . . ?
O49 Al6 O27 93.32(18) . . ?
O49 Al6 O39 178.6(2) . . ?
O49 Al6 O41 93.38(18) . . ?
O49 Al6 O42 90.42(18) . . ?
O49 Al6 O54 87.9(2) . . ?
O54 Al6 O27 94.26(17) . . ?
O54 Al6 O39 90.69(18) . . ?
O54 Al6 O42 178.1(2) . . ?
O32 Al8 O44 153.99(18) . . ?
O32 Al8 O47 78.90(16) . . ?
O32 Al8 O50 86.35(17) . . ?
O32 Al8 O51 110.51(16) . 14 ?
O32 Al8 O51 90.25(17) . . ?
O44 Al8 O47 84.98(16) . . ?
O44 Al8 O50 79.56(17) . . ?
O44 Al8 O51 91.05(16) . 14 ?
O50 Al8 O47 108.54(17) . . ?
O51 Al8 O44 109.48(17) . . ?
O51 Al8 O47 161.22(19) 14 . ?
O51 Al8 O47 87.69(17) . . ?
O51 Al8 O50 88.68(18) 14 . ?
O51 Al8 O50 162.39(17) . . ?
O51 Al8 O51 76.3(2) . 14 ?
O56 Al7 O70 91.79(17) . . ?
O62 Al7 O56 87.99(18) . . ?
O62 Al7 O70 85.79(18) . . ?
O77 Al7 O56 86.52(19) . . ?
O77 Al7 O62 171.22(19) . . ?
O77 Al7 O70 87.54(19) . . ?
O79 Al7 O56 90.21(18) . . ?
O79 Al7 O62 93.1(2) . . ?
O79 Al7 O70 177.7(2) . . ?
O79 Al7 O77 93.8(2) . . ?
O79 Al7 O82 88.71(19) . . ?
O82 Al7 O56 178.9(2) . . ?
O82 Al7 O62 91.9(2) . . ?
O82 Al7 O70 89.28(18) . . ?
O82 Al7 O77 93.7(2) . . ?
O60 Al9 O52 84.11(17) . . ?
O60 Al9 O64 171.1(2) . . ?
O60 Al9 O71 89.58(17) . . ?
O64 Al9 O52 88.39(17) . . ?
O64 Al9 O71 85.63(17) . . ?
O66 Al9 O52 92.07(18) . . ?
O66 Al9 O60 93.53(18) . . ?
O66 Al9 O64 91.47(18) . . ?
O66 Al9 O68 87.64(19) . . ?
O66 Al9 O71 176.6(2) . . ?
O68 Al9 O52 175.0(2) . . ?
O68 Al9 O60 90.88(19) . . ?
O68 Al9 O64 96.65(19) . . ?
O68 Al9 O71 90.84(18) . . ?
O71 Al9 O52 89.71(18) . . ?
Al3 O1 Zn13 107.93(14) . . ?
C6 O1 Zn13 116.6(3) . . ?
C6 O1 Al3 129.3(3) . . ?
Al3 O2 Zn13 100.55(13) . 8_554 ?
C4 O2 Zn13 128.2(3) . 8_554 ?
C4 O2 Al3 131.0(3) . . ?
Al3 O3 Al3 103.1(2) 11_454 . ?
Al3 O3 Al3 103.1(2) 14_455 . ?
Al3 O3 Al3 0.00(9) 11_454 14_455 ?
Al3 O3 H3 128.5 14_455 . ?
Al3 O3 H3 128.5 11_454 . ?
Al3 O3 H3 128.5 . . ?
C10 O4 Zn13 114.0(3) . 14_455 ?
Al1 O5 Zn15 114.52(15) . . ?
C17 O5 Zn15 124.8(3) . . ?
C17 O5 Al1 120.6(3) . . ?
C33 O6 Al1 134.8(4) . . ?
Zn11 O7 Zn12 86.07(12) 14_455 14_455 ?
C16 O7 Zn11 124.2(3) . 14_455 ?
C16 O7 Zn12 116.8(3) . 14_455 ?
Al5 O8 Al5 103.0(2) 14_455 . ?
Al5 O8 H8 128.5 14_455 . ?
Al5 O8 H8 128.5 . . ?
Al5 O9 Zn10 100.87(13) . . ?
C16 O9 Zn10 127.2(3) . . ?
C16 O9 Al5 131.6(3) . . ?
Al5 O10 Zn10 108.23(15) . . ?
C2 O10 Zn10 117.9(3) . . ?
C2 O10 Al5 128.7(3) . . ?
C72 O11 Zn9 114.4(3) . . ?
Al10 O12 Zn11 114.62(15) . . ?
C23 O12 Zn11 125.1(3) . . ?
C23 O12 Al10 120.3(3) . . ?
Zn8 O13 Zn7 83.91(11) . . ?
C11 O13 Zn8 124.6(4) . . ?
C11 O13 Zn7 117.4(3) . . ?
C54 O14 Zn13 108.1(3) . . ?
C10 O15 Al1 126.3(3) . . ?
Zn15 O16 Zn14 84.44(11) . . ?
C4 O16 Zn14 117.3(3) . . ?
C4 O16 Zn15 122.9(3) . . ?
Al5 O17 Zn9 101.78(15) . 14_455 ?
C11 O17 Zn9 127.3(3) . 14_455 ?
C11 O17 Al5 130.6(3) . . ?
Al5 O18 Al5 103.1(2) . 14_455 ?
Al5 O18 H18 128.4 14_455 . ?
Al5 O18 H18 128.4 . . ?
C19 O19 Zn10 115.4(3) . . ?
Al5 O20 Zn9 106.82(16) . 14_455 ?
C25 O20 Zn9 115.8(3) . 14_455 ?
C25 O20 Al5 130.2(3) . . ?
C9 O21 Al10 135.4(4) . . ?
C57 O22 Zn9 107.7(3) . 14_455 ?
Al4 O23 Zn8 114.52(15) . . ?
C58 O23 Zn8 125.6(4) . . ?
C58 O23 Al4 119.8(3) . . ?
Zn13 O24 H24 104.9 8_554 . ?
Zn14 O24 Zn13 110.13(14) . 8_554 ?
Zn14 O24 H24 116.2 . . ?
Zn15 O24 Zn13 111.71(17) . 8_554 ?
Zn15 O24 Zn14 99.61(14) . . ?
Zn15 O24 H24 114.5 . . ?
C54 O25 Al2 127.2(3) . . ?
Al2 O26 Zn14 109.71(15) . . ?
C37 O26 Zn14 125.0(3) . . ?
C37 O26 Al2 123.1(3) . . ?
Al6 O27 Zn12 109.83(17) . 14_455 ?
C61 O27 Zn12 126.3(3) . 14_455 ?
C61 O27 Al6 122.4(3) . . ?
C20 O28 Zn8 129.2(3) . . ?
C95 O29 Zn10 109.2(3) . . ?
C20 O30 Al4 136.2(4) . . ?
C111 O31 Zn11 128.6(4) . . ?
Al8 O32 Zn4 107.86(17) . . ?
C76 O32 Zn4 116.9(3) . . ?
C76 O32 Al8 128.2(4) . . ?
Zn8 O33 Zn9 112.09(17) . 14_455 ?
Zn8 O33 H33 114.1 . . ?
Zn9 O33 H33 104.3 14_455 . ?
Zn7 O33 Zn8 100.23(15) . . ?
Zn7 O33 Zn9 111.08(16) . 14_455 ?
Zn7 O33 H33 115.3 . . ?
Zn10 O34 Zn11 111.75(19) 14_455 . ?
Zn10 O34 H34 104.0 14_455 . ?
Zn11 O34 H34 115.4 . . ?
Zn12 O34 Zn10 111.31(15) . 14_455 ?
Zn12 O34 Zn11 99.21(14) . . ?
Zn12 O34 H34 115.5 . . ?
C67 O35 Al2 131.0(4) . . ?
C72 O36 Al4 125.4(3) . . ?
C67 O37 Zn14 130.7(3) . . ?
C9 O38 Zn11 127.7(4) . 14_455 ?
C57 O39 Al6 128.0(4) . . ?
C19 O40 Al10 126.3(3) . . ?
Al6 O41 Zn7 109.32(19) . . ?
C79 O41 Zn7 124.5(3) . . ?
C79 O41 Al6 123.6(3) . . ?
C95 O42 Al6 126.1(4) . . ?
C87 O43 Zn14 131.5(4) . . ?
Al8 O44 Zn2 107.80(17) . 14 ?
C93 O44 Zn2 118.9(3) . 14 ?
C93 O44 Al8 129.4(4) . . ?
C87 O45 Zn15 128.3(3) . . ?
C109 O46 Zn8 127.0(4) . . ?
Al8 O47 Zn4 101.49(15) . . ?
C51 O47 Zn4 127.0(4) . . ?
C51 O47 Al8 131.2(3) . . ?
C33 O48 Zn15 128.7(4) . . ?
C144 O49 Al6 133.1(5) . . ?
Al8 O50 Zn2 100.59(15) . 14 ?
C56 O50 Zn2 128.0(4) . 14 ?
C56 O50 Al8 131.3(4) . . ?
Al8 O51 Al8 103.7(2) . 14 ?
Al8 O51 H51 128.3 . . ?
Al8 O51 H51 128.0 14 . ?
C78 O52 Al9 124.5(4) . . ?
Zn4 O53 H53A 106.6 . . ?
Zn5 O53 Zn4 109.15(16) . . ?
Zn5 O53 H53A 114.6 . . ?
Zn6 O53 Zn4 111.3(2) . . ?
Zn6 O53 Zn5 102.26(16) . . ?
Zn6 O53 H53A 113.0 . . ?
C127 O54 Al6 132.3(4) . . ?
Zn5 O55 Zn6 84.02(13) . . ?
C51 O55 Zn5 126.7(4) . . ?
C51 O55 Zn6 113.7(4) . . ?
C100 O56 Al7 126.6(4) . . ?
Zn3 O57 Zn1 83.32(13) 14 14 ?
C56 O57 Zn3 124.1(4) . 14 ?
C56 O57 Zn1 115.8(3) . 14 ?
C100 O58 Zn4 106.7(3) . 14 ?
C78 O59 Zn4 116.4(4) . . ?
Al9 O60 Zn5 112.92(17) . . ?
C135 O60 Zn5 123.1(4) . . ?
C135 O60 Al9 122.7(3) . . ?
C109 O61 Zn7 131.6(4) . . ?
Al7 O62 Zn1 108.88(19) . . ?
C119 O62 Zn1 126.1(4) . . ?
C119 O62 Al7 122.5(4) . . ?
C129 O63 Zn2 107.4(3) . . ?
Al9 O64 Zn3 115.51(17) . . ?
C101 O64 Zn3 124.0(3) . . ?
C101 O64 Al9 120.4(3) . . ?
C111 O65 Zn12 130.8(4) . . ?
C116 O66 Al9 134.6(5) . . ?
Zn2 O67 H67 104.2 . . ?
Zn3 O67 Zn2 112.98(17) . . ?
Zn3 O67 H67 112.6 . . ?
Zn1 O67 Zn2 110.41(19) . . ?
Zn1 O67 Zn3 101.96(16) . . ?
Zn1 O67 H67 115.1 . . ?
C97 O68 Al9 138.3(4) . . ?
C104 O69 Zn2 113.0(3) . . ?
C129 O70 Al7 126.4(4) . . ?
C104 O71 Al9 125.3(4) . . ?
C125 O72 Zn1 130.9(4) . . ?
C127 O73 Zn7 127.9(4) . . ?
C116 O74 Zn5 130.3(4) . . ?
C125 O75 Zn3 128.5(4) . . ?
C207 O76 H76 109.5 . . ?
Al7 O77 Zn6 110.94(19) . 14 ?
C153 O77 Zn6 126.8(4) . 14 ?
C153 O77 Al7 121.6(4) . . ?
C144 O78 Zn12 130.5(4) . 14_455 ?
C98 O79 Al7 131.7(5) . . ?
C97 O80 Zn3 131.0(4) . . ?
C139 O81 Zn1 127.2(4) . . ?
C139 O82 Al7 133.2(4) . . ?
C140 O83 Zn5 128.0(5) . . ?
C140 O84 Zn6 131.5(5) . . ?
C98 O85 Zn6 127.9(5) . 14 ?
C36 C1 C18 118.6(4) . . ?
C41 C1 C18 118.6(4) . . ?
C41 C1 C36 122.9(5) . . ?
O10 C2 C7 120.6(4) . . ?
O10 C2 C21 119.5(4) . . ?
C21 C2 C7 119.7(4) . . ?
C6 C3 C4 122.4(4) . . ?
C41 C3 C4 118.7(4) . . ?
C41 C3 C6 118.8(4) . . ?
O2 C4 C3 120.4(4) . . ?
O16 C4 O2 120.7(4) . . ?
O16 C4 C3 118.9(4) . . ?
C14 C5 C59 118.5(5) . . ?
C32 C5 C14 118.7(5) . . ?
C32 C5 C59 122.8(5) . . ?
O1 C6 C3 120.2(4) . . ?
O1 C6 C12 120.0(4) . . ?
C12 C6 C3 119.4(4) . . ?
C2 C7 C11 122.1(4) . . ?
C35 C7 C2 119.5(4) . . ?
C35 C7 C11 118.4(4) . . ?
C25 C8 C16 122.5(4) . . ?
C60 C8 C16 117.8(5) . . ?
C60 C8 C25 119.5(5) . . ?
O21 C9 O38 126.3(5) . . ?
O21 C9 C150 116.3(6) . . ?
O38 C9 C150 117.3(6) . . ?
O4 C10 O15 120.6(5) . . ?
O4 C10 C13 120.2(4) . . ?
O15 C10 C13 119.2(5) . . ?
O13 C11 O17 120.8(4) . . ?
O13 C11 C7 119.2(5) . . ?
O17 C11 C7 120.0(4) . . ?
C6 C12 H12 118.9 . . ?
C6 C12 C18 122.3(5) . . ?
C18 C12 H12 118.9 . . ?
C17 C13 C10 123.6(4) . . ?
C28 C13 C10 117.2(5) . . ?
C28 C13 C17 119.2(5) . . ?
C5 C14 C53 119.4(5) . . ?
C5 C14 C65 118.9(5) . . ?
C53 C14 C65 121.7(5) . . ?
C23 C15 C19 124.0(4) . . ?
C43 C15 C19 117.3(5) . . ?
C43 C15 C23 118.7(5) . . ?
O7 C16 O9 121.4(5) . . ?
O7 C16 C8 118.9(4) . . ?
O9 C16 C8 119.6(5) . . ?
O5 C17 C13 119.9(4) . . ?
C29 C17 O5 119.9(5) . . ?
C29 C17 C13 120.2(4) . . ?
C12 C18 C1 118.7(4) . . ?
C12 C18 C84 122.7(5) . . ?
C84 C18 C1 118.6(4) . . ?
O19 C19 O40 119.5(5) . . ?
O19 C19 C15 121.3(4) . . ?
O40 C19 C15 119.2(5) . . ?
O28 C20 O30 125.1(5) . . ?
O28 C20 C92 118.1(5) . . ?
O30 C20 C92 116.7(6) . . ?
C2 C21 H21 119.4 . . ?
C2 C21 C39 121.2(4) . . ?
C39 C21 H21 119.4 . . ?
C35 C22 C39 118.8(4) . . ?
C35 C22 C45 122.4(5) . . ?
C45 C22 C39 118.7(4) . . ?
O12 C23 C15 119.8(4) . . ?
C34 C23 O12 119.5(5) . . ?
C34 C23 C15 120.7(5) . . ?
C42 C24 C34 119.4(5) . . ?
C82 C24 C34 122.4(6) . . ?
C82 C24 C42 118.2(5) . . ?
O20 C25 C8 120.4(4) . . ?
O20 C25 C74 120.1(4) . . ?
C74 C25 C8 119.2(4) . . ?
C31 C26 C48 118.5(5) . . ?
C60 C26 C31 123.3(5) . . ?
C60 C26 C48 118.0(4) . . ?
C32 C27 C58 118.9(5) . . ?
C32 C27 C72 118.1(5) . . ?
C58 C27 C72 123.0(4) . . ?
C13 C28 H28 119.3 . . ?
C13 C28 C46 121.4(5) . . ?
C46 C28 H28 119.3 . . ?
C17 C29 H29 119.7 . . ?
C17 C29 C30 120.6(5) . . ?
C30 C29 H29 119.7 . . ?
C29 C30 C46 119.8(5) . . ?
C29 C30 C80 122.3(5) . . ?
C46 C30 C80 117.9(5) . . ?
C26 C31 H31 119.4 . . ?
C44 C31 C26 121.2(5) . . ?
C44 C31 H31 119.4 . . ?
C5 C32 H32 119.1 . . ?
C27 C32 C5 121.7(5) . . ?
C27 C32 H32 119.1 . . ?
O6 C33 C103 115.3(6) . . ?
O48 C33 O6 125.9(5) . . ?
O48 C33 C103 118.8(6) . . ?
C23 C34 C24 120.7(5) . . ?
C23 C34 H34A 119.7 . . ?
C24 C34 H34A 119.7 . . ?
C7 C35 H35 119.1 . . ?
C22 C35 C7 121.8(5) . . ?
C22 C35 H35 119.1 . . ?
C1 C36 H36 119.5 . . ?
C91 C36 C1 121.1(5) . . ?
C91 C36 H36 119.5 . . ?
O26 C37 C40 119.5(4) . . ?
C52 C37 O26 120.4(4) . . ?
C52 C37 C40 120.1(5) . . ?
C48 C38 H38 119.6 . . ?
C63 C38 H38 119.6 . . ?
C63 C38 C48 120.9(5) . . ?
C21 C39 C22 119.0(4) . . ?
C21 C39 C50 122.6(4) . . ?
C50 C39 C22 118.4(4) . . ?
C37 C40 C54 122.0(4) . . ?
C49 C40 C37 118.6(5) . . ?
C49 C40 C54 119.0(5) . . ?
C1 C41 H41 118.9 . . ?
C3 C41 C1 122.2(4) . . ?
C3 C41 H41 118.9 . . ?
C43 C42 C24 119.0(5) . . ?
C43 C42 C89 122.1(6) . . ?
C89 C42 C24 118.9(5) . . ?
C15 C43 H43 119.2 . . ?
C42 C43 C15 121.5(5) . . ?
C42 C43 H43 119.2 . . ?
C31 C44 H44 119.4 . . ?
C31 C44 C63 121.1(5) . . ?
C63 C44 H44 119.4 . . ?
C22 C45 H45 119.5 . . ?
C73 C45 C22 121.0(5) . . ?
C73 C45 H45 119.5 . . ?
C28 C46 C30 118.6(4) . . ?
C28 C46 C96 121.4(5) . . ?
C30 C46 C96 119.9(5) . . ?
C71 C47 C99 122.5(5) . . ?
C132 C47 C71 118.5(5) . . ?
C132 C47 C99 118.9(5) . . ?
C38 C48 C26 118.5(4) . . ?
C38 C48 C74 121.9(5) . . ?
C74 C48 C26 119.5(4) . . ?
C40 C49 H49 118.7 . . ?
C40 C49 C62 122.6(5) . . ?
C62 C49 H49 118.7 . . ?
C39 C50 H50 119.7 . . ?
C55 C50 C39 120.6(5) . . ?
C55 C50 H50 119.7 . . ?
O47 C51 C77 119.5(5) . . ?
O55 C51 O47 120.9(5) . . ?
O55 C51 C77 119.5(5) . . ?
C37 C52 H52 119.5 . . ?
C37 C52 C69 121.0(5) . . ?
C69 C52 H52 119.5 . . ?
C14 C53 H53 120.4 . . ?
C88 C53 C14 119.2(6) . . ?
C88 C53 H53 120.4 . . ?
O14 C54 O25 120.9(5) . . ?
O14 C54 C40 119.4(4) . . ?
O25 C54 C40 119.7(5) . . ?
C50 C55 H55 119.4 . . ?
C50 C55 C73 121.2(5) . . ?
C73 C55 H55 119.4 . . ?
O50 C56 C70 120.0(6) . . ?
O57 C56 O50 121.5(5) . . ?
O57 C56 C70 118.6(5) . . ?
O22 C57 O39 121.2(5) . . ?
O22 C57 C64 121.0(5) . . ?
O39 C57 C64 117.7(6) . . ?
O23 C58 C27 119.2(5) . . ?
C65 C58 O23 120.8(5) . . ?
C65 C58 C27 120.0(5) . . ?
C5 C59 H59 119.6 . . ?
C83 C59 C5 120.8(6) . . ?
C83 C59 H59 119.6 . . ?
C8 C60 C26 122.5(5) . . ?
C8 C60 H60 118.8 . . ?
C26 C60 H60 118.8 . . ?
O27 C61 C64 119.7(5) . . ?
O27 C61 C143 119.4(5) . . ?
C143 C61 C64 120.9(5) . . ?
C49 C62 C69 118.0(5) . . ?
C49 C62 C121 123.1(5) . . ?
C69 C62 C121 118.8(5) . . ?
C38 C63 C44 119.7(5) . . ?
C38 C63 H63 120.2 . . ?
C44 C63 H63 120.2 . . ?
C61 C64 C57 123.6(5) . . ?
C124 C64 C57 116.9(5) . . ?
C124 C64 C61 119.3(5) . . ?
C14 C65 H65 119.2 . . ?
C58 C65 C14 121.7(5) . . ?
C58 C65 H65 119.2 . . ?
C84 C66 H66 119.5 . . ?
C84 C66 C91 121.0(5) . . ?
C91 C66 H66 119.5 . . ?
O35 C67 C183 116.5(5) . . ?
O37 C67 O35 124.9(5) . . ?
O37 C67 C183 118.6(5) . . ?
C71 C68 C79 119.2(5) . . ?
C71 C68 C95 118.2(5) . . ?
C79 C68 C95 122.2(5) . . ?
C62 C69 C52 119.5(5) . . ?
C62 C69 C130 118.5(5) . . ?
C130 C69 C52 122.0(5) . . ?
C76 C70 C56 122.4(5) . . ?
C76 C70 C133 119.8(5) . . ?
C133 C70 C56 117.9(6) . . ?
C47 C71 H71 119.1 . . ?
C68 C71 C47 121.7(5) . . ?
C68 C71 H71 119.1 . . ?
O11 C72 O36 119.7(5) . . ?
O11 C72 C27 119.8(4) . . ?
O36 C72 C27 120.4(5) . . ?
C45 C73 C55 120.0(5) . . ?
C45 C73 H73 120.0 . . ?
C55 C73 H73 120.0 . . ?
C25 C74 C48 121.2(5) . . ?
C25 C74 H74 119.4 . . ?
C48 C74 H74 119.4 . . ?
C89 C75 H75 119.9 . . ?
C89 C75 C122 120.1(5) . . ?
C122 C75 H75 119.9 . . ?
C70 C76 O32 120.8(5) . . ?
C70 C76 C86 121.1(5) . . ?
C86 C76 O32 117.8(6) . . ?
C93 C77 C51 122.5(5) . . ?
C134 C77 C51 118.2(5) . . ?
C134 C77 C93 119.2(5) . . ?
O52 C78 C81 121.0(5) . . ?
O59 C78 O52 119.0(5) . . ?
O59 C78 C81 120.0(5) . . ?
O41 C79 C68 119.9(5) . . ?
C105 C79 O41 119.8(5) . . ?
C105 C79 C68 120.3(5) . . ?
C30 C80 H80 119.7 . . ?
C115 C80 C30 120.7(6) . . ?
C115 C80 H80 119.7 . . ?
C101 C81 C78 122.8(5) . . ?
C112 C81 C78 117.2(5) . . ?
C112 C81 C101 120.0(6) . . ?
C24 C82 H82 119.3 . . ?
C122 C82 C24 121.3(6) . . ?
C122 C82 H82 119.3 . . ?
C59 C83 H83 119.8 . . ?
C59 C83 C88 120.3(5) . . ?
C88 C83 H83 119.8 . . ?
C18 C84 H84 119.8 . . ?
C66 C84 C18 120.4(5) . . ?
C66 C84 H84 119.8 . . ?
C86 C85 C94 122.5(6) . . ?
C102 C85 C86 119.7(5) . . ?
C102 C85 C94 117.8(5) . . ?
C76 C86 C85 119.9(6) . . ?
C76 C86 H86 120.1 . . ?
C85 C86 H86 120.1 . . ?
O43 C87 C172 117.9(6) . . ?
O45 C87 O43 124.9(5) . . ?
O45 C87 C172 117.2(5) . . ?
C53 C88 C83 121.7(6) . . ?
C53 C88 H88 119.2 . . ?
C83 C88 H88 119.2 . . ?
C42 C89 H89 119.5 . . ?
C75 C89 C42 121.0(6) . . ?
C75 C89 H89 119.5 . . ?
C108 C90 C137 120.7(6) . . ?
C108 C90 C178 116.8(7) . . ?
C178 C90 C137 122.4(7) . . ?
C36 C91 C66 120.3(5) . . ?
C36 C91 H91 119.8 . . ?
C66 C91 H91 119.8 . . ?
C20 C92 H92A 108.6 . . ?
C20 C92 H92B 110.4 . . ?
C20 C92 H92C 109.7 . . ?
H92A C92 H92B 109.4 . . ?
H92A C92 H92C 109.5 . . ?
H92B C92 H92C 109.3 . . ?
O44 C93 C77 120.3(4) . . ?
C107 C93 O44 119.0(5) . . ?
C107 C93 C77 120.5(5) . . ?
C85 C94 H94 118.7 . . ?
C118 C94 C85 122.6(6) . . ?
C118 C94 H94 118.7 . . ?
O29 C95 O42 119.7(5) . . ?
O29 C95 C68 119.2(5) . . ?
O42 C95 C68 120.9(5) . . ?
C46 C96 H96 119.8 . . ?
C145 C96 C46 120.4(6) . . ?
C145 C96 H96 119.8 . . ?
O68 C97 C177 116.8(6) . . ?
O80 C97 O68 123.6(6) . . ?
O80 C97 C177 119.6(6) . . ?
O79 C98 C198 113.0(8) . . ?
O85 C98 O79 126.4(7) . . ?
O85 C98 C198 120.6(8) . . ?
C47 C99 H99 119.2 . . ?
C146 C99 C47 121.6(6) . . ?
C146 C99 H99 119.2 . . ?
O56 C100 C128 121.7(5) . . ?
O58 C100 O56 118.6(5) . . ?
O58 C100 C128 119.7(5) . . ?
O64 C101 C81 121.0(5) . . ?
O64 C101 C106 119.8(5) . . ?
C106 C101 C81 119.2(5) . . ?
C85 C102 C126 119.4(5) . . ?
C85 C102 C133 119.3(5) . . ?
C126 C102 C133 121.4(6) . . ?
C33 C103 H10A 109.1 . . ?
C33 C103 H10B 109.6 . . ?
C33 C103 H10C 109.9 . . ?
H10A C103 H10B 109.4 . . ?
H10A C103 H10C 109.4 . . ?
H10B C103 H10C 109.4 . . ?
O69 C104 O71 118.4(5) . . ?
O69 C104 C110 120.0(5) . . ?
O71 C104 C110 121.5(5) . . ?
C79 C105 H105 119.3 . . ?
C79 C105 C132 121.4(5) . . ?
C132 C105 H105 119.3 . . ?
C101 C106 H106 119.7 . . ?
C101 C106 C113 120.6(6) . . ?
C113 C106 H106 119.7 . . ?
C93 C107 H107 120.0 . . ?
C93 C107 C138 120.1(6) . . ?
C138 C107 H107 120.0 . . ?
C90 C108 H108 118.2 . . ?
C90 C108 C152 123.6(7) . . ?
C152 C108 H108 118.2 . . ?
O46 C109 C179 116.8(6) . . ?
O61 C109 O46 125.9(6) . . ?
O61 C109 C179 117.4(7) . . ?
C135 C110 C104 123.4(5) . . ?
C149 C110 C104 116.9(5) . . ?
C149 C110 C135 119.7(5) . . ?
O31 C111 O65 125.6(6) . . ?
O31 C111 C185 119.3(6) . . ?
O65 C111 C185 115.0(6) . . ?
C81 C112 H112 118.7 . . ?
C81 C112 C142 122.6(6) . . ?
C142 C112 H112 118.7 . . ?
C142 C113 C106 119.3(6) . . ?
C168 C113 C106 121.7(6) . . ?
C168 C113 C142 119.0(5) . . ?
C121 C114 H114 119.7 . . ?
C121 C114 C136 120.6(5) . . ?
C136 C114 H114 119.7 . . ?
C80 C115 H115 119.5 . . ?
C80 C115 C145 121.0(6) . . ?
C145 C115 H115 119.5 . . ?
O66 C116 O74 124.1(6) . . ?
O66 C116 C184 116.2(7) . . ?
O74 C116 C184 119.7(6) . . ?
C134 C117 C158 121.7(6) . . ?
C138 C117 C134 118.6(5) . . ?
C138 C117 C158 119.7(6) . . ?
C94 C118 H118 120.0 . . ?
C94 C118 C147 119.9(6) . . ?
C147 C118 H118 120.0 . . ?
O62 C119 C128 120.0(6) . . ?
C157 C119 O62 119.8(6) . . ?
C157 C119 C128 120.2(6) . . ?
C124 C120 C155 118.2(5) . . ?
C124 C120 C170 122.8(6) . . ?
C155 C120 C170 119.0(6) . . ?
C62 C121 H121 119.5 . . ?
C114 C121 C62 121.0(6) . . ?
C114 C121 H121 119.5 . . ?
C75 C122 H122 119.8 . . ?
C82 C122 C75 120.5(6) . . ?
C82 C122 H122 119.8 . . ?
C151 C123 C129 116.6(5) . . ?
C151 C123 C153 120.5(6) . . ?
C153 C123 C129 122.4(5) . . ?
C64 C124 C120 121.7(6) . . ?
C64 C124 H124 119.1 . . ?
C120 C124 H124 119.1 . . ?
O72 C125 O75 125.5(6) . . ?
O72 C125 C205 118.6(6) . . ?
O75 C125 C205 115.9(7) . . ?
C102 C126 H126 119.4 . . ?
C147 C126 C102 121.1(7) . . ?
C147 C126 H126 119.4 . . ?
O54 C127 C200 115.5(6) . . ?
O73 C127 O54 125.4(6) . . ?
O73 C127 C200 119.0(6) . . ?
C119 C128 C100 121.7(5) . . ?
C156 C128 C100 119.3(6) . . ?
C156 C128 C119 118.8(6) . . ?
O63 C129 O70 120.0(5) . . ?
O63 C129 C123 121.0(5) . . ?
O70 C129 C123 119.0(5) . . ?
C69 C130 H130 119.4 . . ?
C136 C130 C69 121.1(6) . . ?
C136 C130 H130 119.4 . . ?
C141 C131 C148 119.1(6) . . ?
C141 C131 C188 118.8(6) . . ?
C188 C131 C148 122.0(6) . . ?
C47 C132 C105 118.9(5) . . ?
C47 C132 C171 118.3(6) . . ?
C171 C132 C105 122.8(6) . . ?
C70 C133 C102 120.3(6) . . ?
C70 C133 H133 119.9 . . ?
C102 C133 H133 119.9 . . ?
C77 C134 C117 121.8(6) . . ?
C77 C134 H134 119.1 . . ?
C117 C134 H134 119.1 . . ?
O60 C135 C110 120.1(5) . . ?
C148 C135 O60 119.9(5) . . ?
C148 C135 C110 120.0(5) . . ?
C114 C136 H136 120.1 . . ?
C130 C136 C114 119.8(6) . . ?
C130 C136 H136 120.1 . . ?
C90 C137 H13A 108.9 . . ?
C90 C137 H13B 108.9 . . ?
H13A C137 H13B 107.7 . . ?
O87 C137 C90 113.3(6) . . ?
O87 C137 H13A 108.9 . . ?
O87 C137 H13B 108.9 . . ?
C107 C138 C175 121.2(6) . . ?
C117 C138 C107 119.7(5) . . ?
C117 C138 C175 119.1(5) . . ?
O81 C139 C197 116.8(7) . . ?
O82 C139 O81 125.6(6) . . ?
O82 C139 C197 117.5(7) . . ?
O83 C140 C204 114.8(10) . . ?
O84 C140 O83 125.9(7) . . ?
O84 C140 C204 119.2(9) . . ?
C131 C141 C149 118.7(5) . . ?
C131 C141 C161 119.2(5) . . ?
C149 C141 C161 122.1(5) . . ?
C112 C142 C113 118.1(5) . . ?
C112 C142 C181 122.7(6) . . ?
C181 C142 C113 119.1(6) . . ?
C61 C143 H143 120.4 . . ?
C61 C143 C155 119.2(6) . . ?
C155 C143 H143 120.4 . . ?
O49 C144 O78 124.1(6) . . ?
O49 C144 C196 116.9(6) . . ?
O78 C144 C196 118.9(6) . . ?
C96 C145 C115 120.1(5) . . ?
C96 C145 H145 120.0 . . ?
C115 C145 H145 120.0 . . ?
C99 C146 H146 120.2 . . ?
C99 C146 C173 119.7(6) . . ?
C173 C146 H146 120.2 . . ?
C118 C147 C126 119.1(6) . . ?
C118 C147 H147 120.4 . . ?
C126 C147 H147 120.4 . . ?
C131 C148 H148 119.4 . . ?
C135 C148 C131 121.2(6) . . ?
C135 C148 H148 119.4 . . ?
C110 C149 C141 121.3(5) . . ?
C110 C149 H149 119.4 . . ?
C141 C149 H149 119.4 . . ?
C9 C150 H15A 110.8 . . ?
C9 C150 H15B 108.8 . . ?
C9 C150 H15C 108.9 . . ?
H15A C150 H15B 109.5 . . ?
H15A C150 H15C 109.4 . . ?
H15B C150 H15C 109.5 . . ?
C123 C151 H151 119.3 . . ?
C123 C151 C169 121.5(6) . . ?
C169 C151 H151 119.3 . . ?
C108 C152 H152 121.0 . . ?
C108 C152 C159 117.9(8) . . ?
C159 C152 H152 121.0 . . ?
C201 O86 H86A 108.6 . . ?
O77 C153 C123 121.0(5) . . ?
O77 C153 C192 119.7(6) . . ?
C192 C153 C123 119.2(6) . . ?
C156 C154 C174 118.5(6) . . ?
C156 C154 C187 123.1(7) . . ?
C174 C154 C187 118.3(7) . . ?
C120 C155 C143 120.6(5) . . ?
C120 C155 C194 118.3(6) . . ?
C143 C155 C194 121.0(6) . . ?
C128 C156 C154 122.5(6) . . ?
C128 C156 H156 118.7 . . ?
C154 C156 H156 118.7 . . ?
C119 C157 H157 119.8 . . ?
C119 C157 C174 120.4(7) . . ?
C174 C157 H157 119.8 . . ?
C117 C158 H158 120.3 . . ?
C186 C158 C117 119.3(7) . . ?
C186 C158 H158 120.3 . . ?
C152 C159 H159 119.9 . . ?
C176 C159 C152 120.2(7) . . ?
C176 C159 H159 119.9 . . ?
C161 C160 H160 120.0 . . ?
C161 C160 C191 119.9(6) . . ?
C191 C160 H160 120.0 . . ?
C141 C161 H161 119.8 . . ?
C160 C161 C141 120.3(6) . . ?
C160 C161 H161 119.8 . . ?
C163 C162 C167 120.0 . . ?
C163 C162 C201 122.1(6) . . ?
C167 C162 C201 117.8(6) . . ?
C162 C163 H163 120.0 . . ?
C162 C163 C164 120.0 . . ?
C164 C163 H163 120.0 . . ?
C163 C164 H164 121.1 . . ?
C165 C164 C163 120.0 . . ?
C165 C164 H164 118.9 . . ?
C164 C165 H165 121.1 . . ?
C164 C165 C166 120.0 . . ?
C166 C165 H165 118.8 . . ?
C165 C166 H166 120.0 . . ?
C165 C166 C167 120.0 . . ?
C167 C166 H166 120.0 . . ?
C162 C167 C166 120.0 . . ?
C162 C167 H167 120.0 . . ?
C166 C167 H167 120.0 . . ?
C113 C168 H168 120.3 . . ?
C182 C168 C113 119.3(7) . . ?
C182 C168 H168 120.3 . . ?
C151 C169 C190 121.0(7) . . ?
C189 C169 C151 118.0(6) . . ?
C189 C169 C190 120.9(7) . . ?
C120 C170 H170 119.3 . . ?
C193 C170 C120 121.3(7) . . ?
C193 C170 H170 119.3 . . ?
C132 C171 H171 119.8 . . ?
C173 C171 C132 120.4(6) . . ?
C173 C171 H171 119.8 . . ?
C87 C172 H17G 108.5 . . ?
C87 C172 H17H 109.8 . . ?
C87 C172 H17I 110.1 . . ?
H17G C172 H17H 109.5 . . ?
H17G C172 H17I 109.4 . . ?
H17H C172 H17I 109.5 . . ?
C146 C173 H173 119.5 . . ?
C171 C173 C146 121.0(6) . . ?
C171 C173 H173 119.5 . . ?
C154 C174 C157 119.5(7) . . ?
C154 C174 C199 119.4(6) . . ?
C199 C174 C157 121.1(7) . . ?
C138 C175 H175 119.9 . . ?
C195 C175 C138 120.2(7) . . ?
C195 C175 H175 119.9 . . ?
C159 C176 H176 118.9 . . ?
C159 C176 C178 122.1(7) . . ?
C178 C176 H176 118.9 . . ?
C97 C177 H17D 109.2 . . ?
C97 C177 H17E 109.3 . . ?
C97 C177 H17F 109.9 . . ?
H17D C177 H17E 109.6 . . ?
H17D C177 H17F 109.4 . . ?
H17E C177 H17F 109.5 . . ?
C90 C178 H178 120.5 . . ?
C176 C178 C90 119.0(8) . . ?
C176 C178 H178 120.5 . . ?
C109 C179 H17A 110.2 . . ?
C109 C179 H17B 109.4 . . ?
C109 C179 H17C 108.8 . . ?
H17A C179 H17B 109.5 . . ?
H17A C179 H17C 109.4 . . ?
H17B C179 H17C 109.4 . . ?
C181 C180 H180 119.3 . . ?
C181 C180 C182 121.3(6) . . ?
C182 C180 H180 119.3 . . ?
C142 C181 H181 119.7 . . ?
C180 C181 C142 120.6(7) . . ?
C180 C181 H181 119.7 . . ?
C168 C182 H182 119.8 . . ?
C180 C182 C168 120.5(7) . . ?
C180 C182 H182 119.8 . . ?
C67 C183 H18G 109.6 . . ?
C67 C183 H18H 108.5 . . ?
C67 C183 H18I 110.2 . . ?
H18G C183 H18H 109.5 . . ?
H18G C183 H18I 109.5 . . ?
H18H C183 H18I 109.5 . . ?
C116 C184 H18D 108.5 . . ?
C116 C184 H18E 109.2 . . ?
C116 C184 H18F 110.7 . . ?
H18D C184 H18E 109.5 . . ?
H18D C184 H18F 109.5 . . ?
H18E C184 H18F 109.5 . . ?
C111 C185 H18A 109.5 . . ?
C111 C185 H18B 108.7 . . ?
C111 C185 H18C 110.1 . . ?
H18A C185 H18B 109.5 . . ?
H18A C185 H18C 109.4 . . ?
H18B C185 H18C 109.5 . . ?
C158 C186 H186 119.7 . . ?
C158 C186 C195 120.6(6) . . ?
C195 C186 H186 119.7 . . ?
C154 C187 H187 119.2 . . ?
C203 C187 C154 121.6(8) . . ?
C203 C187 H187 119.2 . . ?
C131 C188 H188 119.8 . . ?
C191 C188 C131 120.4(7) . . ?
C191 C188 H188 119.8 . . ?
C169 C189 C192 120.4(7) . . ?
C169 C189 C215 117.7(7) . . ?
C215 C189 C192 121.9(8) . . ?
C169 C190 H190 120.6 . . ?
C214 C190 C169 118.8(8) . . ?
C214 C190 H190 120.6 . . ?
C160 C191 H191 119.4 . . ?
C188 C191 C160 121.3(6) . . ?
C188 C191 H191 119.4 . . ?
C153 C192 C189 120.2(7) . . ?
C153 C192 H192 119.9 . . ?
C189 C192 H192 119.9 . . ?
C170 C193 H193 120.4 . . ?
C170 C193 C202 119.1(7) . . ?
C202 C193 H193 120.4 . . ?
C155 C194 H194 120.0 . . ?
C202 C194 C155 119.9(8) . . ?
C202 C194 H194 120.0 . . ?
C175 C195 C186 121.1(6) . . ?
C175 C195 H195 119.4 . . ?
C186 C195 H195 119.4 . . ?
C144 C196 H19A 109.1 . . ?
C144 C196 H19B 109.3 . . ?
C144 C196 H19C 110.0 . . ?
H19A C196 H19B 109.5 . . ?
H19A C196 H19C 109.4 . . ?
H19B C196 H19C 109.5 . . ?
C139 C197 H19D 110.1 . . ?
C139 C197 H19E 109.0 . . ?
C139 C197 H19F 109.3 . . ?
H19D C197 H19E 109.3 . . ?
H19D C197 H19F 109.6 . . ?
H19E C197 H19F 109.6 . . ?
C98 C198 H19G 109.6 . . ?
C98 C198 H19H 109.3 . . ?
C98 C198 H19I 109.4 . . ?
H19G C198 H19H 109.5 . . ?
H19G C198 H19I 109.5 . . ?
H19H C198 H19I 109.5 . . ?
C174 C199 H199 120.4 . . ?
C206 C199 C174 119.1(8) . . ?
C206 C199 H199 120.4 . . ?
C127 C200 H20A 111.0 . . ?
C127 C200 H20B 107.4 . . ?
C127 C200 H20C 109.9 . . ?
H20A C200 H20B 109.4 . . ?
H20A C200 H20C 109.5 . . ?
H20B C200 H20C 109.5 . . ?
O86 C201 C162 109.3(7) . . ?
O86 C201 H20L 110.4 . . ?
O86 C201 H20M 109.7 . . ?
C162 C201 H20L 108.0 . . ?
C162 C201 H20M 109.9 . . ?
H20L C201 H20M 109.5 . . ?
C193 C202 H202 118.9 . . ?
C194 C202 C193 122.2(7) . . ?
C194 C202 H202 118.9 . . ?
C187 C203 H203 120.1 . . ?
C187 C203 C206 119.9(8) . . ?
C206 C203 H203 120.1 . . ?
C140 C204 H20D 108.0 . . ?
C140 C204 H20E 110.4 . . ?
C140 C204 H20F 110.0 . . ?
H20D C204 H20E 109.5 . . ?
H20D C204 H20F 109.4 . . ?
H20E C204 H20F 109.5 . . ?
C125 C205 H20G 111.3 . . ?
C125 C205 H20H 108.2 . . ?
C125 C205 H20I 108.9 . . ?
H20G C205 H20H 109.5 . . ?
H20G C205 H20I 109.5 . . ?
H20H C205 H20I 109.5 . . ?
C199 C206 C203 121.6(8) . . ?
C199 C206 H206 119.2 . . ?
C203 C206 H206 119.2 . . ?
O76 C207 H20J 109.9 . . ?
O76 C207 H20K 109.5 . . ?
O76 C207 C212 107.4(7) . . ?
H20J C207 H20K 109.5 . . ?
C212 C207 H20J 110.5 . . ?
C212 C207 H20K 110.1 . . ?
C209 C208 H208 120.0 . . ?
C213 C208 H208 120.0 . . ?
C213 C208 C209 120.0 . . ?
C208 C209 H209 120.0 . . ?
C210 C209 C208 120.0 . . ?
C210 C209 H209 120.0 . . ?
C209 C210 H210 120.0 . . ?
C211 C210 C209 120.0 . . ?
C211 C210 H210 120.0 . . ?
C210 C211 H211 120.0 . . ?
C212 C211 C210 120.0 . . ?
C212 C211 H211 120.0 . . ?
C211 C212 C207 123.7(5) . . ?
C211 C212 C213 120.0 . . ?
C213 C212 C207 115.3(5) . . ?
C208 C213 H213 120.0 . . ?
C212 C213 C208 120.0 . . ?
C212 C213 H213 120.0 . . ?
C190 C214 H214 119.7 . . ?
C190 C214 C216 120.6(8) . . ?
C216 C214 H214 119.7 . . ?
C189 C215 H215 118.8 . . ?
C216 C215 C189 122.4(10) . . ?
C216 C215 H215 118.8 . . ?
C214 C216 H216 120.3 . . ?
C215 C216 C214 119.3(9) . . ?
C215 C216 H216 120.3 . . ?
C137 O87 H87 116.4 . . ?

loop_
_geom_bond_atom_site_label_1
_geom_bond_atom_site_label_2
_geom_bond_distance
_geom_bond_site_symmetry_2
_geom_bond_publ_flag
Zn13 O1 2.093(3) . ?
Zn13 O2 2.134(3) 8_554 ?
Zn13 O4 2.010(3) 14_455 ?
Zn13 O14 2.035(3) . ?
Zn13 O24 2.026(3) 8_554 ?
Zn10 O9 2.142(3) . ?
Zn10 O10 2.088(3) . ?
Zn10 O19 1.993(4) . ?
Zn10 O29 2.035(4) . ?
Zn10 O34 2.035(3) 14_455 ?
Zn8 O13 2.194(3) . ?
Zn8 O23 2.019(4) . ?
Zn8 O28 2.025(4) . ?
Zn8 O33 2.032(3) . ?
Zn8 O46 1.976(4) . ?
Zn14 O16 2.332(4) . ?
Zn14 O24 2.017(4) . ?
Zn14 O26 2.026(3) . ?
Zn14 O37 2.014(4) . ?
Zn14 O43 1.987(3) . ?
Zn15 O5 2.008(4) . ?
Zn15 O16 2.250(3) . ?
Zn15 O24 2.015(3) . ?
Zn15 O45 1.979(4) . ?
Zn15 O48 2.017(4) . ?
Zn11 O7 2.187(3) 14_455 ?
Zn11 O12 2.034(4) . ?
Zn11 O31 1.983(4) . ?
Zn11 O34 2.045(3) . ?
Zn11 O38 1.995(4) 14_455 ?
Zn9 O11 1.994(4) . ?
Zn9 O17 2.120(3) 14_455 ?
Zn9 O20 2.128(3) 14_455 ?
Zn9 O22 2.020(3) 14_455 ?
Zn9 O33 2.036(4) 14_455 ?
Zn4 O32 2.100(4) . ?
Zn4 O47 2.097(3) . ?
Zn4 O53 2.032(4) . ?
Zn4 O58 2.017(4) 14 ?
Zn4 O59 1.980(4) . ?
Zn7 O13 2.410(4) . ?
Zn7 O33 1.985(4) . ?
Zn7 O41 2.006(4) . ?
Zn7 O61 1.995(4) . ?
Zn7 O73 2.016(4) . ?
Zn12 O7 2.344(4) 14_455 ?
Zn12 O27 2.014(3) 14_455 ?
Zn12 O34 2.018(4) . ?
Zn12 O65 1.976(4) . ?
Zn12 O78 1.994(5) 14_455 ?
Zn2 O44 2.086(4) 14 ?
Zn2 O50 2.136(3) 14 ?
Zn2 O63 2.035(4) . ?
Zn2 O67 2.021(4) . ?
Zn2 O69 2.003(4) . ?
Zn5 O53 2.028(4) . ?
Zn5 O55 2.194(4) . ?
Zn5 O60 2.031(4) . ?
Zn5 O74 2.007(5) . ?
Zn5 O83 2.006(4) . ?
Zn3 O57 2.198(4) 14 ?
Zn3 O64 2.014(4) . ?
Zn3 O67 2.014(4) . ?
Zn3 O75 1.989(4) . ?
Zn3 O80 2.018(5) . ?
Zn1 O57 2.481(4) 14 ?
Zn1 O62 2.002(4) . ?
Zn1 O67 1.998(4) . ?
Zn1 O72 1.972(5) . ?
Zn1 O81 2.026(4) . ?
Zn6 O53 1.966(4) . ?
Zn6 O55 2.444(4) . ?
Zn6 O77 1.999(4) 14 ?
Zn6 O84 1.983(6) . ?
Zn6 O85 1.998(5) 14 ?
Al3 O1 1.841(3) . ?
Al3 O1 1.841(3) 8_554 ?
Al3 O2 2.006(3) . ?
Al3 O2 2.006(3) 8_554 ?
Al3 O3 1.847(3) . ?
Al3 O3 1.847(3) 14_455 ?
Al1 O5 1.880(4) . ?
Al1 O5 1.880(4) 11_454 ?
Al1 O6 1.868(4) 11_454 ?
Al1 O6 1.868(4) . ?
Al1 O15 1.898(3) . ?
Al1 O15 1.898(3) 11_454 ?
Al5 O8 1.851(3) . ?
Al5 O9 1.990(4) . ?
Al5 O10 1.842(3) . ?
Al5 O17 1.996(4) . ?
Al5 O18 1.849(3) . ?
Al5 O20 1.845(3) . ?
Al4 O23 1.875(4) 14_455 ?
Al4 O23 1.875(4) . ?
Al4 O30 1.870(3) 14_455 ?
Al4 O30 1.870(3) . ?
Al4 O36 1.892(3) 14_455 ?
Al4 O36 1.892(3) . ?
Al10 O12 1.874(3) 14_455 ?
Al10 O12 1.874(3) . ?
Al10 O21 1.862(4) . ?
Al10 O21 1.862(4) 14_455 ?
Al10 O40 1.900(3) 14_455 ?
Al10 O40 1.900(4) . ?
Al2 O25 1.900(4) 8_554 ?
Al2 O25 1.900(4) . ?
Al2 O26 1.868(3) . ?
Al2 O26 1.867(3) 8_554 ?
Al2 O35 1.878(4) . ?
Al2 O35 1.879(4) 8_554 ?
Al6 O27 1.887(4) . ?
Al6 O39 1.902(4) . ?
Al6 O41 1.875(4) . ?
Al6 O42 1.904(4) . ?
Al6 O49 1.857(5) . ?
Al6 O54 1.878(4) . ?
Al8 O32 1.841(4) . ?
Al8 O44 1.843(4) . ?
Al8 O47 2.021(4) . ?
Al8 O50 1.991(4) . ?
Al8 O51 1.843(4) . ?
Al8 O51 1.843(4) 14 ?
Al7 O56 1.889(4) . ?
Al7 O62 1.887(4) . ?
Al7 O70 1.898(4) . ?
Al7 O77 1.886(5) . ?
Al7 O79 1.863(4) . ?
Al7 O82 1.877(4) . ?
Al9 O52 1.932(4) . ?
Al9 O60 1.881(4) . ?
Al9 O64 1.891(4) . ?
Al9 O66 1.873(4) . ?
Al9 O68 1.874(5) . ?
Al9 O71 1.902(4) . ?
O1 C6 1.356(5) . ?
O2 C4 1.285(5) . ?
O3 H3 0.8602 . ?
O4 C10 1.228(6) . ?
O5 C17 1.372(5) . ?
O6 C33 1.264(7) . ?
O7 C16 1.239(6) . ?
O8 H8 0.8591 . ?
O9 C16 1.299(6) . ?
O10 C2 1.348(6) . ?
O11 C72 1.252(6) . ?
O12 C23 1.368(6) . ?
O13 C11 1.247(6) . ?
O14 C54 1.236(6) . ?
O15 C10 1.296(5) . ?
O16 C4 1.258(6) . ?
O17 C11 1.310(6) . ?
O18 H18 0.8614 . ?
O19 C19 1.247(6) . ?
O20 C25 1.353(5) . ?
O21 C9 1.255(7) . ?
O22 C57 1.217(7) . ?
O23 C58 1.380(6) . ?
O24 H24 0.9099 . ?
O25 C54 1.288(6) . ?
O26 C37 1.374(6) . ?
O27 C61 1.369(6) . ?
O28 C20 1.236(7) . ?
O29 C95 1.247(6) . ?
O30 C20 1.253(7) . ?
O31 C111 1.229(7) . ?
O32 C76 1.385(6) . ?
O33 H33 0.9103 . ?
O34 H34 0.9094 . ?
O35 C67 1.278(6) . ?
O36 C72 1.295(6) . ?
O37 C67 1.250(7) . ?
O38 C9 1.268(7) . ?
O39 C57 1.308(6) . ?
O40 C19 1.305(6) . ?
O41 C79 1.375(6) . ?
O42 C95 1.291(6) . ?
O43 C87 1.257(7) . ?
O44 C93 1.373(6) . ?
O45 C87 1.249(7) . ?
O46 C109 1.251(8) . ?
O47 C51 1.300(6) . ?
O48 C33 1.239(7) . ?
O49 C144 1.264(7) . ?
O50 C56 1.282(6) . ?
O51 H51 0.8601 . ?
O52 C78 1.299(6) . ?
O53 H53A 0.9116 . ?
O54 C127 1.285(7) . ?
O55 C51 1.249(7) . ?
O56 C100 1.294(6) . ?
O57 C56 1.250(7) . ?
O58 C100 1.249(7) . ?
O59 C78 1.242(7) . ?
O60 C135 1.368(6) . ?
O61 C109 1.245(7) . ?
O62 C119 1.370(7) . ?
O63 C129 1.232(7) . ?
O64 C101 1.364(6) . ?
O65 C111 1.282(7) . ?
O66 C116 1.262(7) . ?
O67 H67 0.9106 . ?
O68 C97 1.264(7) . ?
O69 C104 1.254(6) . ?
O70 C129 1.303(6) . ?
O71 C104 1.287(6) . ?
O72 C125 1.247(8) . ?
O73 C127 1.245(8) . ?
O74 C116 1.267(8) . ?
O75 C125 1.265(7) . ?
O76 H76 0.8200 . ?
O76 C207 1.346(10) . ?
O77 C153 1.361(7) . ?
O78 C144 1.264(8) . ?
O79 C98 1.285(9) . ?
O80 C97 1.235(7) . ?
O81 C139 1.270(8) . ?
O82 C139 1.253(8) . ?
O83 C140 1.280(10) . ?
O84 C140 1.219(10) . ?
O85 C98 1.249(9) . ?
C1 C18 1.436(7) . ?
C1 C36 1.420(7) . ?
C1 C41 1.391(7) . ?
C2 C7 1.416(7) . ?
C2 C21 1.379(7) . ?
C3 C4 1.461(6) . ?
C3 C6 1.427(7) . ?
C3 C41 1.385(6) . ?
C5 C14 1.410(8) . ?
C5 C32 1.397(8) . ?
C5 C59 1.427(7) . ?
C6 C12 1.371(6) . ?
C7 C11 1.458(7) . ?
C7 C35 1.388(7) . ?
C8 C16 1.473(7) . ?
C8 C25 1.435(7) . ?
C8 C60 1.377(7) . ?
C9 C150 1.506(8) . ?
C10 C13 1.485(7) . ?
C12 H12 0.9300 . ?
C12 C18 1.392(6) . ?
C13 C17 1.425(7) . ?
C13 C28 1.379(6) . ?
C14 C53 1.421(8) . ?
C14 C65 1.429(7) . ?
C15 C19 1.470(7) . ?
C15 C23 1.420(8) . ?
C15 C43 1.405(7) . ?
C17 C29 1.364(7) . ?
C18 C84 1.420(7) . ?
C20 C92 1.505(7) . ?
C21 H21 0.9300 . ?
C21 C39 1.404(7) . ?
C22 C35 1.383(7) . ?
C22 C39 1.434(7) . ?
C22 C45 1.420(7) . ?
C23 C34 1.365(7) . ?
C24 C34 1.429(7) . ?
C24 C42 1.415(8) . ?
C24 C82 1.413(8) . ?
C25 C74 1.372(7) . ?
C26 C31 1.409(7) . ?
C26 C48 1.431(7) . ?
C26 C60 1.394(7) . ?
C27 C32 1.389(7) . ?
C27 C58 1.430(7) . ?
C27 C72 1.475(8) . ?
C28 H28 0.9300 . ?
C28 C46 1.404(7) . ?
C29 H29 0.9300 . ?
C29 C30 1.410(7) . ?
C30 C46 1.412(8) . ?
C30 C80 1.425(8) . ?
C31 H31 0.9300 . ?
C31 C44 1.343(7) . ?
C32 H32 0.9300 . ?
C33 C103 1.505(7) . ?
C34 H34A 0.9300 . ?
C35 H35 0.9300 . ?
C36 H36 0.9300 . ?
C36 C91 1.349(7) . ?
C37 C40 1.425(7) . ?
C37 C52 1.347(7) . ?
C38 H38 0.9300 . ?
C38 C48 1.405(7) . ?
C38 C63 1.377(7) . ?
C39 C50 1.421(7) . ?
C40 C49 1.378(7) . ?
C40 C54 1.486(7) . ?
C41 H41 0.9300 . ?
C42 C43 1.397(7) . ?
C42 C89 1.415(7) . ?
C43 H43 0.9300 . ?
C44 H44 0.9300 . ?
C44 C63 1.398(8) . ?
C45 H45 0.9300 . ?
C45 C73 1.357(7) . ?
C46 C96 1.419(7) . ?
C47 C71 1.412(7) . ?
C47 C99 1.428(8) . ?
C47 C132 1.395(8) . ?
C48 C74 1.417(7) . ?
C49 H49 0.9300 . ?
C49 C62 1.388(7) . ?
C50 H50 0.9300 . ?
C50 C55 1.357(7) . ?
C51 C77 1.477(8) . ?
C52 H52 0.9300 . ?
C52 C69 1.421(7) . ?
C53 H53 0.9300 . ?
C53 C88 1.371(7) . ?
C55 H55 0.9300 . ?
C55 C73 1.411(7) . ?
C56 C70 1.494(8) . ?
C57 C64 1.491(7) . ?
C58 C65 1.340(8) . ?
C59 H59 0.9300 . ?
C59 C83 1.350(8) . ?
C60 H60 0.9300 . ?
C61 C64 1.408(8) . ?
C61 C143 1.372(8) . ?
C62 C69 1.409(8) . ?
C62 C121 1.422(7) . ?
C63 H63 0.9300 . ?
C64 C124 1.390(8) . ?
C65 H65 0.9300 . ?
C66 H66 0.9300 . ?
C66 C84 1.359(7) . ?
C66 C91 1.413(8) . ?
C67 C183 1.474(9) . ?
C68 C71 1.375(7) . ?
C68 C79 1.409(7) . ?
C68 C95 1.474(8) . ?
C69 C130 1.419(8) . ?
C70 C76 1.379(8) . ?
C70 C133 1.389(8) . ?
C71 H71 0.9300 . ?
C73 H73 0.9300 . ?
C74 H74 0.9300 . ?
C75 H75 0.9300 . ?
C75 C89 1.357(8) . ?
C75 C122 1.398(9) . ?
C76 C86 1.379(8) . ?
C77 C93 1.415(8) . ?
C77 C134 1.365(8) . ?
C78 C81 1.460(8) . ?
C79 C105 1.348(8) . ?
C80 H80 0.9300 . ?
C80 C115 1.358(8) . ?
C81 C101 1.422(8) . ?
C81 C112 1.364(7) . ?
C82 H82 0.9300 . ?
C82 C122 1.355(8) . ?
C83 H83 0.9300 . ?
C83 C88 1.386(9) . ?
C84 H84 0.9300 . ?
C85 C86 1.408(8) . ?
C85 C94 1.413(8) . ?
C85 C102 1.394(9) . ?
C86 H86 0.9300 . ?
C87 C172 1.488(8) . ?
C88 H88 0.9300 . ?
C89 H89 0.9300 . ?
C90 C108 1.359(10) . ?
C90 C137 1.480(9) . ?
C90 C178 1.409(9) . ?
C91 H91 0.9300 . ?
C92 H92A 0.9605 . ?
C92 H92B 0.9611 . ?
C92 H92C 0.9599 . ?
C93 C107 1.366(7) . ?
C94 H94 0.9300 . ?
C94 C118 1.357(8) . ?
C96 H96 0.9300 . ?
C96 C145 1.357(8) . ?
C97 C177 1.455(9) . ?
C98 C198 1.507(10) . ?
C99 H99 0.9300 . ?
C99 C146 1.327(8) . ?
C100 C128 1.455(8) . ?
C101 C106 1.368(8) . ?
C102 C126 1.408(8) . ?
C102 C133 1.412(8) . ?
C103 H10A 0.9604 . ?
C103 H10B 0.9603 . ?
C103 H10C 0.9607 . ?
C104 C110 1.471(8) . ?
C105 H105 0.9300 . ?
C105 C132 1.427(8) . ?
C106 H106 0.9300 . ?
C106 C113 1.440(7) . ?
C107 H107 0.9300 . ?
C107 C138 1.421(8) . ?
C108 H108 0.9300 . ?
C108 C152 1.378(9) . ?
C109 C179 1.501(9) . ?
C110 C135 1.417(8) . ?
C110 C149 1.378(7) . ?
C111 C185 1.511(9) . ?
C112 H112 0.9300 . ?
C112 C142 1.394(9) . ?
C113 C142 1.409(9) . ?
C113 C168 1.405(9) . ?
C114 H114 0.9300 . ?
C114 C121 1.347(8) . ?
C114 C136 1.408(9) . ?
C115 H115 0.9300 . ?
C115 C145 1.406(9) . ?
C116 C184 1.484(9) . ?
C117 C134 1.411(8) . ?
C117 C138 1.398(9) . ?
C117 C158 1.430(8) . ?
C118 H118 0.9300 . ?
C118 C147 1.389(9) . ?
C119 C128 1.431(9) . ?
C119 C157 1.360(9) . ?
C120 C124 1.396(8) . ?
C120 C155 1.407(9) . ?
C120 C170 1.424(9) . ?
C121 H121 0.9300 . ?
C122 H122 0.9300 . ?
C123 C129 1.493(8) . ?
C123 C151 1.389(8) . ?
C123 C153 1.399(8) . ?
C124 H124 0.9300 . ?
C125 C205 1.472(10) . ?
C126 H126 0.9300 . ?
C126 C147 1.391(8) . ?
C127 C200 1.496(9) . ?
C128 C156 1.378(8) . ?
C130 H130 0.9300 . ?
C130 C136 1.363(8) . ?
C131 C141 1.407(9) . ?
C131 C148 1.423(8) . ?
C131 C188 1.417(9) . ?
C132 C171 1.417(8) . ?
C133 H133 0.9300 . ?
C134 H134 0.9300 . ?
C135 C148 1.360(8) . ?
C136 H136 0.9300 . ?
C137 H13A 0.9700 . ?
C137 H13B 0.9700 . ?
C137 O87 1.425(7) . ?
C138 C175 1.426(8) . ?
C139 C197 1.501(9) . ?
C140 C204 1.504(10) . ?
C141 C149 1.415(8) . ?
C141 C161 1.430(8) . ?
C142 C181 1.402(8) . ?
C143 H143 0.9300 . ?
C143 C155 1.429(8) . ?
C144 C196 1.457(10) . ?
C145 H145 0.9300 . ?
C146 H146 0.9300 . ?
C146 C173 1.398(10) . ?
C147 H147 0.9300 . ?
C148 H148 0.9300 . ?
C149 H149 0.9300 . ?
C150 H15A 0.9611 . ?
C150 H15B 0.9595 . ?
C150 H15C 0.9601 . ?
C151 H151 0.9300 . ?
C151 C169 1.399(9) . ?
C152 H152 0.9300 . ?
C152 C159 1.391(11) . ?
O86 H86A 0.8199 . ?
O86 C201 1.414(11) . ?
C153 C192 1.364(9) . ?
C154 C156 1.398(9) . ?
C154 C174 1.402(10) . ?
C154 C187 1.422(9) . ?
C155 C194 1.440(9) . ?
C156 H156 0.9300 . ?
C157 H157 0.9300 . ?
C157 C174 1.439(9) . ?
C158 H158 0.9300 . ?
C158 C186 1.376(9) . ?
C159 H159 0.9300 . ?
C159 C176 1.315(11) . ?
C160 H160 0.9300 . ?
C160 C161 1.365(9) . ?
C160 C191 1.399(9) . ?
C161 H161 0.9300 . ?
C162 C163 1.3900 . ?
C162 C167 1.3900 . ?
C162 C201 1.527(11) . ?
C163 H163 0.9300 . ?
C163 C164 1.3900 . ?
C164 H164 0.9647 . ?
C164 C165 1.3900 . ?
C165 H165 0.8149 . ?
C165 C166 1.3900 . ?
C166 H166 0.9300 . ?
C166 C167 1.3900 . ?
C167 H167 0.9300 . ?
C168 H168 0.9300 . ?
C168 C182 1.388(9) . ?
C169 C189 1.380(10) . ?
C169 C190 1.426(9) . ?
C170 H170 0.9300 . ?
C170 C193 1.350(9) . ?
C171 H171 0.9300 . ?
C171 C173 1.363(9) . ?
C172 H17G 0.9601 . ?
C172 H17H 0.9601 . ?
C172 H17I 0.9605 . ?
C173 H173 0.9300 . ?
C174 C199 1.406(10) . ?
C175 H175 0.9300 . ?
C175 C195 1.354(9) . ?
C176 H176 0.9300 . ?
C176 C178 1.398(11) . ?
C177 H17D 0.9603 . ?
C177 H17E 0.9604 . ?
C177 H17F 0.9602 . ?
C178 H178 0.9300 . ?
C179 H17A 0.9600 . ?
C179 H17B 0.9592 . ?
C179 H17C 0.9601 . ?
C180 H180 0.9300 . ?
C180 C181 1.342(10) . ?
C180 C182 1.372(10) . ?
C181 H181 0.9300 . ?
C182 H182 0.9300 . ?
C183 H18G 0.9603 . ?
C183 H18H 0.9600 . ?
C183 H18I 0.9590 . ?
C184 H18D 0.9606 . ?
C184 H18E 0.9604 . ?
C184 H18F 0.9597 . ?
C185 H18A 0.9612 . ?
C185 H18B 0.9595 . ?
C185 H18C 0.9600 . ?
C186 H186 0.9300 . ?
C186 C195 1.399(10) . ?
C187 H187 0.9300 . ?
C187 C203 1.325(10) . ?
C188 H188 0.9300 . ?
C188 C191 1.363(9) . ?
C189 C192 1.445(9) . ?
C189 C215 1.403(12) . ?
C190 H190 0.9300 . ?
C190 C214 1.382(11) . ?
C191 H191 0.9300 . ?
C192 H192 0.9300 . ?
C193 H193 0.9300 . ?
C193 C202 1.409(11) . ?
C194 H194 0.9300 . ?
C194 C202 1.338(10) . ?
C195 H195 0.9300 . ?
C196 H19A 0.9596 . ?
C196 H19B 0.9597 . ?
C196 H19C 0.9611 . ?
C197 H19D 0.9614 . ?
C197 H19E 0.9614 . ?
C197 H19F 0.9586 . ?
C198 H19G 0.9602 . ?
C198 H19H 0.9599 . ?
C198 H19I 0.9600 . ?
C199 H199 0.9300 . ?
C199 C206 1.375(10) . ?
C200 H20A 0.9611 . ?
C200 H20B 0.9600 . ?
C200 H20C 0.9589 . ?
C201 H20L 0.9703 . ?
C201 H20M 0.9692 . ?
C202 H202 0.9300 . ?
C203 H203 0.9300 . ?
C203 C206 1.387(12) . ?
C204 H20D 0.9603 . ?
C204 H20E 0.9603 . ?
C204 H20F 0.9610 . ?
C205 H20G 0.9598 . ?
C205 H20H 0.9604 . ?
C205 H20I 0.9599 . ?
C206 H206 0.9300 . ?
C207 H20J 0.9700 . ?
C207 H20K 0.9701 . ?
C207 C212 1.599(9) . ?
C208 H208 0.9300 . ?
C208 C209 1.3900 . ?
C208 C213 1.3900 . ?
C209 H209 0.9300 . ?
C209 C210 1.3900 . ?
C210 H210 0.9300 . ?
C210 C211 1.3900 . ?
C211 H211 0.9300 . ?
C211 C212 1.3900 . ?
C212 C213 1.3900 . ?
C213 H213 0.9300 . ?
C214 H214 0.9300 . ?
C214 C216 1.394(13) . ?
C215 H215 0.9300 . ?
C215 C216 1.368(12) . ?
C216 H216 0.9300 . ?
O87 H87 0.8139 . ?

loop_
_geom_hbond_atom_site_label_D
_geom_hbond_atom_site_label_H
_geom_hbond_atom_site_label_A
_geom_hbond_distance_DH
_geom_hbond_distance_HA
_geom_hbond_distance_DA
_geom_hbond_angle_DHA
_geom_hbond_site_symmetry_A
_geom_hbond_publ_flag
O24 H24 O76 0.91 1.80 2.706(5) 179.3 8_554 yes
O33 H33 O86 0.91 1.83 2.687(6) 155.9 . yes
O53 H53A O87 0.91 1.81 2.720(5) 175.0 3 yes

loop_
_smtbx_masks_void_nr
_smtbx_masks_void_average_x
_smtbx_masks_void_average_y
_smtbx_masks_void_average_z
_smtbx_masks_void_volume
_smtbx_masks_void_count_electrons
_smtbx_masks_void_content
1 -0.426 -0.686 -0.400 65593.8 12655.0 ?
2 -0.076 0.053 0.439 262.3 60.6 ?
3 -0.076 0.197 0.811 262.3 59.3 ?
4 0.076 0.303 0.689 262.3 63.4 ?
5 0.076 0.447 0.061 262.3 62.1 ?
6 -0.076 0.553 0.939 262.3 60.6 ?
7 -0.076 0.697 0.311 262.3 59.3 ?
8 0.076 0.803 0.189 262.3 63.4 ?
9 0.076 0.947 0.561 262.3 62.1 ?
10 0.055 0.306 0.127 9.7 0.0 ?
11 0.055 0.444 0.623 9.7 0.0 ?
12 0.055 0.806 0.627 9.7 0.0 ?
13 0.055 0.944 0.123 9.7 0.0 ?
14 0.174 0.303 0.561 262.3 64.7 ?
15 0.174 0.447 0.189 262.3 62.4 ?
16 0.174 0.803 0.061 262.3 64.7 ?
17 0.174 0.947 0.689 262.3 62.4 ?
18 0.195 0.306 0.123 9.7 0.0 ?
19 0.195 0.444 0.627 9.7 0.0 ?
20 0.195 0.806 0.623 9.7 0.0 ?
21 0.195 0.944 0.127 9.7 0.0 ?
22 0.326 0.053 0.811 262.3 60.3 ?
23 0.326 0.197 0.439 262.3 58.0 ?
24 0.326 0.553 0.311 262.3 60.3 ?
25 0.326 0.697 0.939 262.3 58.0 ?
26 0.305 0.056 0.373 9.7 0.0 ?
27 0.305 0.194 0.877 9.7 0.0 ?
28 0.305 0.556 0.873 9.7 0.0 ?
29 0.305 0.694 0.377 9.7 0.0 ?
30 0.424 0.053 0.939 262.3 60.6 ?
31 0.424 0.197 0.311 262.3 59.3 ?
32 0.424 0.553 0.439 262.3 60.6 ?
33 0.424 0.697 0.811 262.3 59.3 ?
34 0.445 0.056 0.377 9.7 0.0 ?
35 0.445 0.194 0.873 9.7 0.0 ?
36 0.445 0.556 0.877 9.7 0.0 ?
37 0.445 0.694 0.373 9.7 0.0 ?
38 0.576 0.303 0.189 262.3 63.4 ?
39 0.576 0.447 0.561 262.3 62.1 ?
40 0.576 0.803 0.689 262.3 63.4 ?
41 0.576 0.947 0.061 262.3 62.1 ?
42 0.555 0.306 0.627 9.7 0.0 ?
43 0.555 0.444 0.123 9.7 0.0 ?
44 0.555 0.806 0.127 9.7 0.0 ?
45 0.555 0.944 0.623 9.7 0.0 ?
46 0.674 0.303 0.061 262.3 64.7 ?
47 0.674 0.447 0.689 262.3 62.4 ?
48 0.674 0.803 0.561 262.3 64.7 ?
49 0.674 0.947 0.189 262.3 62.4 ?
50 0.695 0.306 0.623 9.7 0.0 ?
51 0.695 0.444 0.127 9.7 0.0 ?
52 0.695 0.806 0.123 9.7 0.0 ?
53 0.695 0.944 0.627 9.7 0.0 ?
54 0.826 0.053 0.311 262.3 60.3 ?
55 0.826 0.197 0.939 262.3 58.0 ?
56 0.826 0.553 0.811 262.3 60.3 ?
57 0.826 0.697 0.439 262.3 58.0 ?
58 0.805 0.056 0.873 9.7 0.0 ?
59 0.805 0.194 0.377 9.7 0.0 ?
60 0.805 0.556 0.373 9.7 0.0 ?
61 0.805 0.694 0.877 9.7 0.0 ?
62 0.945 0.056 0.877 9.7 0.0 ?
63 0.945 0.194 0.373 9.7 0.0 ?
64 0.945 0.556 0.377 9.7 0.0 ?
65 0.945 0.694 0.873 9.7 0.0 ?
